data_7104739
loop_
_publ_author_name
'Zirngast, Michaela'
'Fl\"orke, Ulrich'
'Baumgartner, Judith'
'Marschner, Christoph'

_publ_section_title
;
 Oligosilylated group 4 titanocenes in the oxidation state +3.
;
_journal_issue 37
_journal_name_full 'Chemical communications (Cambridge, England)'
_journal_page_first 5538
_journal_page_last 5540
_journal_paper_doi 10.1039/b910637e
_journal_volume 34
_journal_year 2009
_chemical_formula_sum 'C190 H349 K6 O36 Si24 Ti3'
_chemical_formula_weight 4262.15
_chemical_name_systematic
;
?
;
_space_group_IT_number 15
_symmetry_cell_setting monoclinic
_symmetry_space_group_name_Hall '-C 2yc'
_symmetry_space_group_name_H-M 'C 1 2/c 1'
_atom_sites_solution_hydrogens geom
_atom_sites_solution_primary direct
_atom_sites_solution_secondary difmap
_audit_creation_method SHELXL-97
_cell_angle_alpha 90.00
_cell_angle_beta 106.02(3)
_cell_angle_gamma 90.00
_cell_formula_units_Z 4
_cell_length_a 25.623(5)
_cell_length_b 24.455(5)
_cell_length_c 40.583(8)
_cell_measurement_reflns_used 8054
_cell_measurement_temperature 100(2)
_cell_measurement_theta_max 50.365
_cell_measurement_theta_min 4.390
_cell_volume 24443(8)
_computing_cell_refinement 'Bruker XSCANS'
_computing_data_collection 'Bruker XSCANS'
_computing_data_reduction 'Bruker SHELXTL'
_computing_molecular_graphics 'Bruker SHELXTL'
_computing_publication_material 'Bruker SHELXTL'
_computing_structure_refinement 'SHELXL-97 (Sheldrick, 1997)'
_computing_structure_solution 'SHELXS-97 (Sheldrick, 1990)'
_diffrn_ambient_temperature 100(2)
_diffrn_measured_fraction_theta_full 0.999
_diffrn_measured_fraction_theta_max 0.999
_diffrn_measurement_device_type 'SMART APEX'
_diffrn_measurement_method '\w scans'
_diffrn_radiation_monochromator graphite
_diffrn_radiation_source 'fine-focus sealed tube'
_diffrn_radiation_type MoK\a
_diffrn_radiation_wavelength 0.71073
_diffrn_reflns_av_R_equivalents 0.0898
_diffrn_reflns_av_sigmaI/netI 0.0801
_diffrn_reflns_limit_h_max 29
_diffrn_reflns_limit_h_min -29
_diffrn_reflns_limit_k_max 27
_diffrn_reflns_limit_k_min -27
_diffrn_reflns_limit_l_max 46
_diffrn_reflns_limit_l_min -46
_diffrn_reflns_number 80407
_diffrn_reflns_theta_full 24.00
_diffrn_reflns_theta_max 24.00
_diffrn_reflns_theta_min 1.04
_exptl_absorpt_coefficient_mu 0.375
_exptl_absorpt_correction_T_max 0.9288
_exptl_absorpt_correction_T_min 0.8738
_exptl_absorpt_correction_type multi-scan
_exptl_absorpt_process_details SADABS
_exptl_crystal_colour turquoise
_exptl_crystal_density_diffrn 1.158
_exptl_crystal_density_method 'not measured'
_exptl_crystal_description blocks
_exptl_crystal_F_000 9172
_exptl_crystal_size_max 0.37
_exptl_crystal_size_mid 0.30
_exptl_crystal_size_min 0.20
_refine_diff_density_max 2.105
_refine_diff_density_min -1.192
_refine_diff_density_rms 0.132
_refine_ls_extinction_method none
_refine_ls_goodness_of_fit_ref 1.023
_refine_ls_hydrogen_treatment constr
_refine_ls_matrix_type full
_refine_ls_number_parameters 1160
_refine_ls_number_reflns 19181
_refine_ls_number_restraints 37
_refine_ls_restrained_S_all 1.035
_refine_ls_R_factor_all 0.1642
_refine_ls_R_factor_gt 0.1229
_refine_ls_shift/su_max 0.113
_refine_ls_shift/su_mean 0.002
_refine_ls_structure_factor_coef Fsqd
_refine_ls_weighting_details 'calc w=1/[\s^2^(Fo^2^)+(0.1487P)^2^+438.7067P] where P=(Fo^2^+2Fc^2^)/3'
_refine_ls_weighting_scheme calc
_refine_ls_wR_factor_gt 0.2990
_refine_ls_wR_factor_ref 0.3331
_reflns_number_gt 12932
_reflns_number_total 19181
_reflns_threshold_expression >2sigma(I)
_cod_data_source_file b910637e.txt
_cod_data_source_block 569j
_cod_original_sg_symbol_H-M C2/c
_cod_database_code 7104739

loop_
_symmetry_equiv_pos_as_xyz
'x, y, z'
'-x, y, -z+1/2'
'x+1/2, y+1/2, z'
'-x+1/2, y+1/2, -z+1/2'
'-x, -y, -z'
'x, -y, z-1/2'
'-x+1/2, -y+1/2, -z'
'x+1/2, -y+1/2, z-1/2'

loop_
_atom_site_label
_atom_site_type_symbol
_atom_site_fract_x
_atom_site_fract_y
_atom_site_fract_z
_atom_site_U_iso_or_equiv
_atom_site_adp_type
_atom_site_occupancy
_atom_site_symmetry_multiplicity
_atom_site_calc_flag
_atom_site_refinement_flags
_atom_site_disorder_assembly
_atom_site_disorder_group
Ti1 Ti 1.0000 0.99484(9) 0.2500 0.0355(5) Uani 1 2 d S . .
K1 K 0.25158(8) 0.23061(8) 0.10373(6) 0.0442(5) Uani 1 1 d . . .
K2 K 0.10826(8) 0.05378(7) 0.04533(5) 0.0362(5) Uani 1 1 d . . .
K3 K 0.06605(7) 0.30848(7) 0.20345(4) 0.0294(4) Uani 1 1 d . . .
Si1 Si 0.94098(9) 0.90627(10) 0.21866(6) 0.0325(5) Uani 1 1 d . . .
Si2 Si 0.99768(12) 0.85032(12) 0.19618(7) 0.0515(7) Uani 1 1 d . . .
Si3 Si 0.92023(13) 0.84854(16) 0.26006(8) 0.0684(10) Uani 1 1 d . . .
Si4 Si 0.86067(11) 0.91162(11) 0.17308(7) 0.0438(7) Uani 1 1 d . . .
Si5 Si 0.09332(9) 0.64843(10) 0.05330(6) 0.0311(5) Uani 1 1 d . . .
Si6 Si 0.13641(10) 0.70783(11) 0.02278(7) 0.0439(7) Uani 1 1 d . . .
Si7 Si 0.22648(9) 0.70955(9) 0.05775(6) 0.0299(5) Uani 1 1 d . . .
Si8 Si 0.21989(9) 0.65320(9) 0.10396(5) 0.0268(5) Uani 1 1 d . . .
Si9 Si 0.17442(10) 0.71331(10) 0.13288(6) 0.0318(5) Uani 1 1 d . . .
Si10 Si 0.08406(11) 0.70648(13) 0.09799(7) 0.0522(8) Uani 1 1 d . . .
Si11 Si 0.00523(10) 0.63692(11) 0.01711(7) 0.0421(6) Uani 1 1 d . . .
Si12 Si 0.31030(9) 0.64595(10) 0.13795(6) 0.0327(5) Uani 1 1 d . . .
O1 O 0.0921(2) 0.1936(2) 0.20248(15) 0.0399(14) Uani 1 1 d . . .
O2 O 0.0222(2) 0.2357(2) 0.14173(15) 0.0394(14) Uani 1 1 d . . .
O3 O 0.0024(2) 0.3475(2) 0.13798(15) 0.0396(14) Uani 1 1 d . . .
O4 O 0.0874(2) 0.4130(2) 0.17557(15) 0.0397(14) Uani 1 1 d . . .
O5 O 0.1573(2) 0.3764(2) 0.23725(15) 0.0397(14) Uani 1 1 d . . .
O6 O 0.1686(2) 0.2633(3) 0.24526(15) 0.0415(15) Uani 1 1 d . . .
O7 O 0.1884(4) 0.3111(6) 0.1110(5) 0.87(6) Uani 1 1 d D . .
O8 O 0.2201(4) 0.2578(7) 0.1701(4) 0.194(9) Uani 1 1 d D . .
O9 O 0.3142(5) 0.1808(6) 0.1799(4) 0.237(12) Uani 1 1 d D . .
O10 O 0.3484(6) 0.1740(5) 0.1195(5) 0.193(10) Uani 1 1 d D . .
O11 O 0.3316(8) 0.2485(7) 0.0656(5) 0.236(13) Uani 1 1 d D . .
O12 O 0.2080(6) 0.3189(6) 0.0481(3) 0.341(19) Uani 1 1 d D . .
O13 O 0.1758(6) -0.0588(7) 0.0625(5) 0.241(12) Uani 1 1 d D . .
O14 O 0.1110(4) -0.0136(4) 0.1068(5) 0.208(10) Uani 1 1 d D . .
O15 O 0.0074(7) 0.0453(5) 0.0751(3) 0.170(7) Uani 1 1 d D . .
O16 O -0.0080(4) 0.1010(4) 0.0041(3) 0.113(4) Uani 1 1 d D . .
O17 O 0.0730(4) 0.0674(4) -0.0394(3) 0.133(5) Uani 1 1 d D . .
O18 O 0.1877(9) 0.0066(7) 0.0013(3) 0.242(12) Uani 1 1 d D . .
C1 C 1.0519(5) 0.9864(5) 0.2098(3) 0.062(3) Uani 1 1 d . . .
H1 H 1.0659 0.9518 0.2060 0.074 Uiso 1 1 calc R . .
C2 C 1.0785(4) 1.0261(5) 0.2351(3) 0.056(3) Uani 1 1 d . . .
H2 H 1.1132 1.0226 0.2512 0.067 Uiso 1 1 calc R . .
C3 C 1.0441(5) 1.0701(5) 0.2316(4) 0.073(4) Uani 1 1 d . . .
H3 H 1.0506 1.1027 0.2449 0.087 Uiso 1 1 calc R . .
C4 C 0.9970(6) 1.0580(7) 0.2045(4) 0.089(5) Uani 1 1 d . . .
H4 H 0.9666 1.0815 0.1964 0.106 Uiso 1 1 calc R . .
C5 C 1.0023(6) 1.0079(7) 0.1922(3) 0.083(5) Uani 1 1 d . . .
H5 H 0.9760 0.9902 0.1743 0.100 Uiso 1 1 calc R . .
C6 C 1.0043(6) 0.8763(6) 0.1534(3) 0.084(4) Uani 1 1 d . . .
H6A H 1.0298 0.8531 0.1457 0.126 Uiso 1 1 calc R . .
H6B H 1.0178 0.9140 0.1561 0.126 Uiso 1 1 calc R . .
H6C H 0.9687 0.8753 0.1365 0.126 Uiso 1 1 calc R . .
C7 C 0.9750(6) 0.7767(5) 0.1857(4) 0.094(5) Uani 1 1 d . . .
H7A H 0.9375 0.7763 0.1711 0.141 Uiso 1 1 calc R . .
H7B H 0.9771 0.7568 0.2070 0.141 Uiso 1 1 calc R . .
H7C H 0.9987 0.7591 0.1736 0.141 Uiso 1 1 calc R . .
C8 C 0.9021(8) 0.7742(7) 0.2481(4) 0.149(10) Uani 1 1 d . . .
H8A H 0.9127 0.7515 0.2688 0.224 Uiso 1 1 calc R . .
H8B H 0.9213 0.7619 0.2317 0.224 Uiso 1 1 calc R . .
H8C H 0.8628 0.7711 0.2378 0.224 Uiso 1 1 calc R . .
C9 C 0.8604(5) 0.8733(9) 0.2750(4) 0.132(8) Uani 1 1 d . . .
H9A H 0.8265 0.8621 0.2584 0.197 Uiso 1 1 calc R . .
H9B H 0.8616 0.9133 0.2768 0.197 Uiso 1 1 calc R . .
H9C H 0.8623 0.8574 0.2974 0.197 Uiso 1 1 calc R . .
C10 C 0.8007(4) 0.9345(5) 0.1884(3) 0.065(3) Uani 1 1 d . . .
H10A H 0.7684 0.9375 0.1688 0.098 Uiso 1 1 calc R . .
H10B H 0.8087 0.9702 0.1997 0.098 Uiso 1 1 calc R . .
H10C H 0.7941 0.9078 0.2048 0.098 Uiso 1 1 calc R . .
C11 C 0.8391(4) 0.8462(4) 0.1487(3) 0.059(3) Uani 1 1 d . . .
H11A H 0.8363 0.8170 0.1647 0.088 Uiso 1 1 calc R . .
H11B H 0.8661 0.8359 0.1367 0.088 Uiso 1 1 calc R . .
H11C H 0.8037 0.8514 0.1319 0.088 Uiso 1 1 calc R . .
C12 C 0.8664(5) 0.9633(4) 0.1391(3) 0.060(3) Uani 1 1 d . . .
H12A H 0.8326 0.9635 0.1205 0.090 Uiso 1 1 calc R . .
H12B H 0.8967 0.9532 0.1300 0.090 Uiso 1 1 calc R . .
H12C H 0.8728 0.9998 0.1494 0.090 Uiso 1 1 calc R . .
C13 C 0.0868(4) 0.5481(4) 0.1070(3) 0.050(3) Uani 1 1 d . . .
H13 H 0.0522 0.5645 0.0981 0.060 Uiso 1 1 calc R . .
C14 C 0.1309(6) 0.5715(5) 0.1316(3) 0.068(4) Uani 1 1 d . . .
H14 H 0.1326 0.6064 0.1421 0.081 Uiso 1 1 calc R . .
C15 C 0.1739(5) 0.5296(7) 0.1374(3) 0.077(4) Uani 1 1 d . . .
H15 H 0.2092 0.5320 0.1528 0.092 Uiso 1 1 calc R . .
C16 C 0.1537(6) 0.4877(6) 0.1167(4) 0.081(4) Uani 1 1 d . . .
H16 H 0.1728 0.4549 0.1151 0.097 Uiso 1 1 calc R . .
C17 C 0.1019(5) 0.4987(5) 0.0982(3) 0.067(3) Uani 1 1 d . . .
H17 H 0.0796 0.4751 0.0815 0.081 Uiso 1 1 calc R . .
C18 C 0.2124(5) 0.4971(5) 0.0625(3) 0.070(4) Uani 1 1 d . . .
H18 H 0.2317 0.4710 0.0787 0.084 Uiso 1 1 calc R . .
C19 C 0.1590(5) 0.4912(4) 0.0407(3) 0.061(3) Uani 1 1 d . . .
H19 H 0.1361 0.4603 0.0394 0.074 Uiso 1 1 calc R . .
C20 C 0.1464(4) 0.5388(4) 0.0216(2) 0.046(2) Uani 1 1 d . . .
H20 H 0.1131 0.5465 0.0048 0.055 Uiso 1 1 calc R . .
C21 C 0.1902(5) 0.5726(4) 0.0311(3) 0.057(3) Uani 1 1 d . . .
H21 H 0.1923 0.6080 0.0220 0.069 Uiso 1 1 calc R . .
C22 C 0.2311(5) 0.5478(6) 0.0559(3) 0.073(4) Uani 1 1 d . . .
H22 H 0.2659 0.5628 0.0665 0.087 Uiso 1 1 calc R . .
C23 C 0.1286(5) 0.6844(6) -0.0227(2) 0.089(5) Uani 1 1 d . . .
H23A H 0.0900 0.6790 -0.0344 0.134 Uiso 1 1 calc R . .
H23B H 0.1481 0.6499 -0.0225 0.134 Uiso 1 1 calc R . .
H23C H 0.1436 0.7122 -0.0350 0.134 Uiso 1 1 calc R . .
C24 C 0.1121(5) 0.7821(6) 0.0169(5) 0.113(7) Uani 1 1 d . . .
H24A H 0.1306 0.8012 0.0021 0.169 Uiso 1 1 calc R . .
H24B H 0.1205 0.8002 0.0393 0.169 Uiso 1 1 calc R . .
H24C H 0.0728 0.7829 0.0063 0.169 Uiso 1 1 calc R . .
C25 C 0.2785(4) 0.6850(4) 0.0353(3) 0.050(3) Uani 1 1 d . . .
H25A H 0.2751 0.7067 0.0145 0.074 Uiso 1 1 calc R . .
H25B H 0.2720 0.6464 0.0291 0.074 Uiso 1 1 calc R . .
H25C H 0.3151 0.6894 0.0507 0.074 Uiso 1 1 calc R . .
C26 C 0.2486(5) 0.7827(4) 0.0683(3) 0.064(3) Uani 1 1 d . . .
H26A H 0.2841 0.7832 0.0854 0.096 Uiso 1 1 calc R . .
H26B H 0.2219 0.8015 0.0776 0.096 Uiso 1 1 calc R . .
H26C H 0.2512 0.8014 0.0475 0.096 Uiso 1 1 calc R . .
C27 C 0.1934(4) 0.7882(4) 0.1372(2) 0.045(2) Uani 1 1 d . . .
H27A H 0.1786 0.8050 0.1546 0.068 Uiso 1 1 calc R . .
H27B H 0.1784 0.8066 0.1152 0.068 Uiso 1 1 calc R . .
H27C H 0.2330 0.7918 0.1442 0.068 Uiso 1 1 calc R . .
C28 C 0.1810(4) 0.6942(4) 0.1794(2) 0.046(2) Uani 1 1 d . . .
H28A H 0.1599 0.7199 0.1891 0.069 Uiso 1 1 calc R . .
H28B H 0.2192 0.6957 0.1926 0.069 Uiso 1 1 calc R . .
H28C H 0.1671 0.6570 0.1804 0.069 Uiso 1 1 calc R . .
C29 C 0.0555(7) 0.7777(6) 0.0865(4) 0.123(7) Uani 1 1 d . . .
H29A H 0.0177 0.7750 0.0726 0.184 Uiso 1 1 calc R . .
H29B H 0.0769 0.7968 0.0735 0.184 Uiso 1 1 calc R . .
H29C H 0.0571 0.7981 0.1076 0.184 Uiso 1 1 calc R . .
C30 C 0.0376(6) 0.6791(8) 0.1241(4) 0.125(7) Uani 1 1 d . . .
H30A H 0.0329 0.7072 0.1403 0.188 Uiso 1 1 calc R . .
H30B H 0.0541 0.6465 0.1369 0.188 Uiso 1 1 calc R . .
H30C H 0.0022 0.6696 0.1086 0.188 Uiso 1 1 calc R . .
C31 C -0.0393(4) 0.5950(5) 0.0383(3) 0.059(3) Uani 1 1 d . . .
H31A H -0.0381 0.6110 0.0606 0.088 Uiso 1 1 calc R . .
H31B H -0.0259 0.5573 0.0414 0.088 Uiso 1 1 calc R . .
H31C H -0.0768 0.5952 0.0236 0.088 Uiso 1 1 calc R . .
C32 C 0.0027(4) 0.5982(5) -0.0235(3) 0.060(3) Uani 1 1 d . . .
H32A H -0.0348 0.5972 -0.0382 0.090 Uiso 1 1 calc R . .
H32B H 0.0157 0.5608 -0.0178 0.090 Uiso 1 1 calc R . .
H32C H 0.0258 0.6165 -0.0358 0.090 Uiso 1 1 calc R . .
C33 C -0.0307(4) 0.7042(5) 0.0041(3) 0.068(3) Uani 1 1 d . . .
H33A H -0.0695 0.6976 -0.0062 0.103 Uiso 1 1 calc R . .
H33B H -0.0154 0.7225 -0.0127 0.103 Uiso 1 1 calc R . .
H33C H -0.0258 0.7276 0.0243 0.103 Uiso 1 1 calc R . .
C34 C 0.3590(4) 0.6142(4) 0.1154(2) 0.043(2) Uani 1 1 d . . .
H34A H 0.3597 0.6365 0.0955 0.064 Uiso 1 1 calc R . .
H34B H 0.3468 0.5771 0.1079 0.064 Uiso 1 1 calc R . .
H34C H 0.3955 0.6126 0.1313 0.064 Uiso 1 1 calc R . .
C35 C 0.3156(4) 0.6025(4) 0.1775(2) 0.042(2) Uani 1 1 d . . .
H35A H 0.3536 0.6008 0.1912 0.063 Uiso 1 1 calc R . .
H35B H 0.3024 0.5655 0.1705 0.063 Uiso 1 1 calc R . .
H35C H 0.2935 0.6188 0.1912 0.063 Uiso 1 1 calc R . .
C36 C 0.3423(4) 0.7138(4) 0.1531(2) 0.042(2) Uani 1 1 d . . .
H36A H 0.3215 0.7321 0.1669 0.062 Uiso 1 1 calc R . .
H36B H 0.3424 0.7366 0.1333 0.062 Uiso 1 1 calc R . .
H36C H 0.3797 0.7081 0.1671 0.062 Uiso 1 1 calc R . .
C37 C 0.0745(4) 0.1624(4) 0.1719(2) 0.046(2) Uani 1 1 d . . .
H37A H 0.0737 0.1230 0.1775 0.055 Uiso 1 1 calc R . .
H37B H 0.0997 0.1675 0.1575 0.055 Uiso 1 1 calc R . .
C38 C 0.0182(4) 0.1818(4) 0.1529(2) 0.046(2) Uani 1 1 d . . .
H38A H 0.0027 0.1578 0.1329 0.056 Uiso 1 1 calc R . .
H38B H -0.0059 0.1806 0.1681 0.056 Uiso 1 1 calc R . .
C39 C -0.0293(4) 0.2568(4) 0.1242(3) 0.051(3) Uani 1 1 d . . .
H39A H -0.0523 0.2601 0.1401 0.061 Uiso 1 1 calc R . .
H39B H -0.0477 0.2320 0.1053 0.061 Uiso 1 1 calc R . .
C40 C -0.0210(4) 0.3122(4) 0.1103(2) 0.046(2) Uani 1 1 d . . .
H40A H 0.0032 0.3090 0.0952 0.055 Uiso 1 1 calc R . .
H40B H -0.0563 0.3271 0.0966 0.055 Uiso 1 1 calc R . .
C41 C 0.0128(4) 0.4005(4) 0.1264(2) 0.045(2) Uani 1 1 d . . .
H41A H -0.0215 0.4168 0.1123 0.053 Uiso 1 1 calc R . .
H41B H 0.0383 0.3975 0.1120 0.053 Uiso 1 1 calc R . .
C42 C 0.0365(4) 0.4353(4) 0.1565(3) 0.048(2) Uani 1 1 d . . .
H42A H 0.0419 0.4729 0.1489 0.057 Uiso 1 1 calc R . .
H42B H 0.0115 0.4373 0.1712 0.057 Uiso 1 1 calc R . .
C43 C 0.1172(4) 0.4495(4) 0.2015(3) 0.045(2) Uani 1 1 d . . .
H43A H 0.0954 0.4584 0.2175 0.054 Uiso 1 1 calc R . .
H43B H 0.1247 0.4839 0.1908 0.054 Uiso 1 1 calc R . .
C44 C 0.1687(4) 0.4236(4) 0.2204(3) 0.047(2) Uani 1 1 d . . .
H44A H 0.1900 0.4135 0.2044 0.057 Uiso 1 1 calc R . .
H44B H 0.1905 0.4496 0.2375 0.057 Uiso 1 1 calc R . .
C45 C 0.2042(4) 0.3523(4) 0.2595(2) 0.044(2) Uani 1 1 d . . .
H45A H 0.2202 0.3774 0.2788 0.053 Uiso 1 1 calc R . .
H45B H 0.2316 0.3455 0.2469 0.053 Uiso 1 1 calc R . .
C46 C 0.1891(4) 0.2998(4) 0.2730(2) 0.047(2) Uani 1 1 d . . .
H46A H 0.2213 0.2836 0.2894 0.056 Uiso 1 1 calc R . .
H46B H 0.1611 0.3065 0.2852 0.056 Uiso 1 1 calc R . .
C47 C 0.1573(4) 0.2105(4) 0.2555(2) 0.049(2) Uani 1 1 d . . .
H47A H 0.1273 0.2123 0.2664 0.058 Uiso 1 1 calc R . .
H47B H 0.1897 0.1955 0.2723 0.058 Uiso 1 1 calc R . .
C48 C 0.1417(4) 0.1746(4) 0.2249(3) 0.049(3) Uani 1 1 d . . .
H48A H 0.1706 0.1749 0.2130 0.059 Uiso 1 1 calc R . .
H48B H 0.1372 0.1365 0.2320 0.059 Uiso 1 1 calc R . .
C49 C 0.0000 0.2628(5) 0.2500 0.037(3) Uani 1 2 d S . .
H49 H 0.0000 0.2240 0.2500 0.044 Uiso 1 2 calc SR . .
C50 C -0.0366(4) 0.2962(4) 0.2268(2) 0.038(2) Uani 1 1 d . . .
H50 H -0.0658 0.2841 0.2082 0.046 Uiso 1 1 calc R . .
C51 C 0.0227(4) 0.3502(4) 0.2643(2) 0.038(2) Uani 1 1 d . . .
H51 H 0.0408 0.3816 0.2757 0.045 Uiso 1 1 calc R . .
C52 C 0.1394(4) 0.1647(4) 0.0826(3) 0.049(3) Uani 1 1 d . . .
H52 H 0.1096 0.1823 0.0879 0.058 Uiso 1 1 calc R . .
C53 C 0.1751(4) 0.1289(4) 0.1041(3) 0.048(2) Uani 1 1 d . . .
H53 H 0.1742 0.1175 0.1263 0.058 Uiso 1 1 calc R . .
C54 C 0.2127(4) 0.1127(4) 0.0867(3) 0.044(2) Uani 1 1 d . . .
H54 H 0.2423 0.0884 0.0952 0.053 Uiso 1 1 calc R . .
C55 C 0.1994(4) 0.1386(4) 0.0545(3) 0.047(2) Uani 1 1 d . . .
H55 H 0.2181 0.1347 0.0374 0.056 Uiso 1 1 calc R . .
C56 C 0.1537(4) 0.1711(4) 0.0522(3) 0.048(2) Uani 1 1 d . . .
H56 H 0.1357 0.1934 0.0333 0.058 Uiso 1 1 calc R . .
C57 C 0.1538(6) 0.3195(10) 0.1312(4) 0.196(15) Uani 1 1 d D . .
H57A H 0.1430 0.3583 0.1313 0.235 Uiso 1 1 calc R . .
H57B H 0.1210 0.2961 0.1240 0.235 Uiso 1 1 calc R . .
C58 C 0.1865(7) 0.3040(7) 0.1611(5) 0.38(4) Uani 1 1 d D . .
H58A H 0.1630 0.3031 0.1767 0.458 Uiso 1 1 calc R . .
H58B H 0.2113 0.3355 0.1686 0.458 Uiso 1 1 calc R . .
C61 C 0.3531(6) 0.1545(6) 0.1666(5) 0.099(6) Uani 1 1 d D . .
H61A H 0.3762 0.1374 0.1877 0.119 Uiso 1 1 calc R . .
H61B H 0.3312 0.1240 0.1540 0.119 Uiso 1 1 calc R . .
C62 C 0.3898(10) 0.1606(9) 0.1483(6) 0.23(2) Uani 1 1 d D . .
H62A H 0.4090 0.1264 0.1459 0.274 Uiso 1 1 calc R . .
H62B H 0.4160 0.1907 0.1566 0.274 Uiso 1 1 calc R . .
C63 C 0.3871(11) 0.1808(13) 0.1011(8) 0.36(5) Uani 1 1 d D . .
H63A H 0.4068 0.1461 0.1006 0.434 Uiso 1 1 calc R . .
H63B H 0.4138 0.2092 0.1120 0.434 Uiso 1 1 calc R . .
C64 C 0.3564(8) 0.1981(10) 0.0647(7) 0.34(3) Uani 1 1 d D . .
H64A H 0.3820 0.2007 0.0504 0.407 Uiso 1 1 calc R . .
H64B H 0.3286 0.1703 0.0544 0.407 Uiso 1 1 calc R . .
C65 C 0.3060(13) 0.2900(18) 0.0419(10) 0.34(3) Uani 1 1 d DU . .
H65A H 0.3333 0.3195 0.0445 0.412 Uiso 1 1 calc R . .
H65B H 0.3017 0.2741 0.0189 0.412 Uiso 1 1 calc R . .
C66 C 0.2593(5) 0.3154(6) 0.0400(3) 0.083(4) Uani 1 1 d DU . .
H66A H 0.2460 0.3194 0.0148 0.100 Uiso 1 1 calc R . .
H66B H 0.2737 0.3520 0.0481 0.100 Uiso 1 1 calc R . .
C69 C 0.1657(6) -0.0450(6) 0.0924(3) 0.089(5) Uani 1 1 d D . .
H69A H 0.2023 -0.0438 0.1088 0.107 Uiso 1 1 calc R . .
H69B H 0.1541 -0.0063 0.0888 0.107 Uiso 1 1 calc R . .
C70 C 0.1362(5) -0.0638(4) 0.1101(4) 0.081(4) Uani 1 1 d D . .
H70A H 0.1564 -0.0732 0.1340 0.097 Uiso 1 1 calc R . .
H70B H 0.1122 -0.0941 0.0990 0.097 Uiso 1 1 calc R . .
C71 C 0.0605(4) 0.0003(5) 0.1050(4) 0.074(4) Uani 1 1 d D . .
H71A H 0.0400 -0.0135 0.0822 0.089 Uiso 1 1 calc R . .
H71B H 0.0510 -0.0247 0.1216 0.089 Uiso 1 1 calc R . .
C72 C 0.0348(4) 0.0448(4) 0.1081(2) 0.050(3) Uani 1 1 d . . .
H72A H 0.0591 0.0767 0.1150 0.060 Uiso 1 1 calc R . .
H72B H 0.0111 0.0406 0.1235 0.060 Uiso 1 1 calc R . .
C73 C -0.0084(7) 0.0844(5) 0.0522(4) 0.117(7) Uani 1 1 d D . .
H73A H 0.0257 0.0995 0.0491 0.140 Uiso 1 1 calc R . .
H73B H -0.0231 0.1132 0.0644 0.140 Uiso 1 1 calc R . .
C74 C -0.0422(4) 0.0837(4) 0.0210(3) 0.047(2) Uani 1 1 d . . .
H74A H -0.0559 0.0464 0.0139 0.057 Uiso 1 1 calc R . .
H74B H -0.0731 0.1090 0.0186 0.057 Uiso 1 1 calc R . .
C75 C 0.0116(10) 0.0819(5) -0.0207(4) 0.165(11) Uani 1 1 d D . .
H75A H 0.0385 0.0539 -0.0093 0.198 Uiso 1 1 calc R . .
H75B H -0.0189 0.0614 -0.0359 0.198 Uiso 1 1 calc R . .
C76 C 0.0342(5) 0.1069(4) -0.0414(3) 0.065(3) Uani 1 1 d D . .
H76A H 0.0499 0.1427 -0.0324 0.078 Uiso 1 1 calc R . .
H76B H 0.0096 0.1111 -0.0648 0.078 Uiso 1 1 calc R . .
C77 C 0.1271(4) 0.0588(8) -0.0259(6) 0.201(16) Uani 1 1 d D . .
H77A H 0.1437 0.0947 -0.0280 0.241 Uiso 1 1 calc R . .
H77B H 0.1312 0.0539 -0.0010 0.241 Uiso 1 1 calc R . .
C78 C 0.1594(5) 0.0256(6) -0.0321(3) 0.081(4) Uani 1 1 d . . .
H78A H 0.1844 0.0434 -0.0435 0.097 Uiso 1 1 calc R . .
H78B H 0.1401 -0.0047 -0.0466 0.097 Uiso 1 1 calc R . .
C81 C 0.3686(5) 0.9193(5) 0.1324(4) 0.074(4) Uani 1 1 d . . .
C82 C 0.3540(5) 0.9169(6) 0.0973(3) 0.069(3) Uani 1 1 d . . .
H82 H 0.3359 0.8851 0.0865 0.083 Uiso 1 1 calc R . .
C83 C 0.3640(6) 0.9583(8) 0.0772(4) 0.096(5) Uani 1 1 d . . .
H83 H 0.3527 0.9547 0.0530 0.115 Uiso 1 1 calc R . .
C84 C 0.3908(9) 1.0055(10) 0.0920(7) 0.136(9) Uani 1 1 d . . .
H84 H 0.3964 1.0354 0.0784 0.163 Uiso 1 1 calc R . .
C85 C 0.4087(8) 1.0067(6) 0.1274(8) 0.137(9) Uani 1 1 d . . .
H85 H 0.4306 1.0366 0.1380 0.165 Uiso 1 1 calc R . .
C86 C 0.3966(6) 0.9671(6) 0.1480(4) 0.089(4) Uani 1 1 d . . .
H86 H 0.4065 0.9715 0.1722 0.107 Uiso 1 1 calc R . .
C87 C 0.3578(6) 0.8760(6) 0.1531(4) 0.100(5) Uani 1 1 d . . .
H87A H 0.3185 0.8725 0.1494 0.151 Uiso 1 1 calc R . .
H87B H 0.3751 0.8841 0.1773 0.151 Uiso 1 1 calc R . .
H87C H 0.3723 0.8417 0.1468 0.151 Uiso 1 1 calc R . .
C88 C 0.2616(6) 0.5280(5) 0.2910(4) 0.078(4) Uani 1 1 d . . .
H88 H 0.2957 0.5160 0.3052 0.094 Uiso 1 1 calc R . .
C89 C 0.2600(5) 0.5512(5) 0.2599(3) 0.067(3) Uani 1 1 d . . .
H89 H 0.2924 0.5543 0.2530 0.081 Uiso 1 1 calc R . .
C90 C 0.2136(5) 0.5695(4) 0.2395(3) 0.063(3) Uani 1 1 d . . .
H90 H 0.2130 0.5857 0.2181 0.075 Uiso 1 1 calc R . .
C91 C 0.1664(6) 0.5649(5) 0.2491(4) 0.081(4) Uani 1 1 d . . .
H91 H 0.1330 0.5787 0.2350 0.098 Uiso 1 1 calc R . .
C92 C 0.1692(8) 0.5393(6) 0.2805(5) 0.100(6) Uani 1 1 d . . .
H92 H 0.1368 0.5339 0.2872 0.120 Uiso 1 1 calc R . .
C93 C 0.2188(10) 0.5215(6) 0.3021(4) 0.096(5) Uani 1 1 d . . .
H93 H 0.2212 0.5055 0.3238 0.116 Uiso 1 1 calc R . .
C95 C 0.5048(6) 0.0327(6) 0.2337(4) 0.090(4) Uani 1 1 d D . .
H95 H 0.5076 -0.0003 0.2220 0.108 Uiso 1 1 calc R . .
C96 C 0.5098(6) 0.0825(9) 0.2198(6) 0.183(13) Uani 1 1 d D . .
H96 H 0.5169 0.0902 0.1985 0.220 Uiso 1 1 calc R . .
C97 C 0.5000 0.1283(7) 0.2500 0.065(4) Uani 1 2 d S . .
H97A H 0.4677 0.1516 0.2407 0.079 Uiso 0.50 1 calc PR . .
H97B H 0.5323 0.1516 0.2593 0.079 Uiso 0.50 1 calc PR . .
Ti2 Ti 0.15795(6) 0.56292(6) 0.08038(4) 0.0318(4) Uani 1 1 d . . .
C80 C 0.2182(5) -0.0467(6) 0.0518(3) 0.077(4) Uiso 1 1 d . . .
H80A H 0.2429 -0.0193 0.0658 0.092 Uiso 1 1 calc R . .
H80B H 0.2382 -0.0787 0.0465 0.092 Uiso 1 1 calc R . .
C79 C 0.1841(6) -0.0281(5) 0.0273(3) 0.077(4) Uiso 1 1 d D . .
H79A H 0.1576 -0.0102 0.0375 0.092 Uiso 1 1 calc R . .
H79B H 0.1653 -0.0608 0.0152 0.092 Uiso 1 1 calc R . .
C68 C 0.1465(5) 0.3292(6) 0.0833(3) 0.081(4) Uiso 1 1 d D . .
H68A H 0.1238 0.3006 0.0689 0.097 Uiso 1 1 calc R . .
H68B H 0.1254 0.3612 0.0874 0.097 Uiso 1 1 calc R . .
C60 C 0.2812(7) 0.2245(6) 0.1732(4) 0.117(6) Uiso 1 1 d D . .
H60A H 0.3021 0.2566 0.1691 0.140 Uiso 1 1 calc R . .
H60B H 0.2519 0.2176 0.1519 0.140 Uiso 1 1 calc R . .
C67 C 0.1943(7) 0.3399(9) 0.0771(4) 0.120(7) Uiso 1 1 d D . .
H67A H 0.2229 0.3276 0.0975 0.144 Uiso 1 1 calc R . .
H67B H 0.1974 0.3802 0.0762 0.144 Uiso 1 1 calc R . .
C59 C 0.2592(7) 0.2362(8) 0.1980(4) 0.122(6) Uiso 1 1 d D . .
H59A H 0.2792 0.2634 0.2149 0.146 Uiso 1 1 calc R . .
H59B H 0.2474 0.2043 0.2091 0.146 Uiso 1 1 calc R . .

loop_
_atom_site_aniso_label
_atom_site_aniso_U_11
_atom_site_aniso_U_22
_atom_site_aniso_U_33
_atom_site_aniso_U_23
_atom_site_aniso_U_13
_atom_site_aniso_U_12
Ti1 0.0368(12) 0.0340(12) 0.0341(12) 0.000 0.0072(10) 0.000
K1 0.0328(10) 0.0341(11) 0.0686(14) -0.0119(10) 0.0191(10) 0.0000(8)
K2 0.0355(10) 0.0318(10) 0.0465(11) -0.0066(9) 0.0201(9) -0.0028(8)
K3 0.0293(9) 0.0321(10) 0.0275(9) -0.0016(8) 0.0091(7) -0.0027(8)
Si1 0.0316(12) 0.0355(13) 0.0306(12) 0.0041(10) 0.0091(10) -0.0042(10)
Si2 0.0581(18) 0.0544(18) 0.0386(15) -0.0177(13) 0.0074(13) 0.0040(14)
Si3 0.0536(18) 0.091(3) 0.0552(19) 0.0336(18) 0.0061(15) -0.0305(17)
Si4 0.0416(15) 0.0424(15) 0.0401(15) 0.0060(12) -0.0012(12) -0.0087(12)
Si5 0.0282(12) 0.0338(13) 0.0309(12) 0.0000(10) 0.0076(10) 0.0032(10)
Si6 0.0346(14) 0.0451(15) 0.0468(16) 0.0187(12) 0.0029(12) 0.0013(11)
Si7 0.0363(13) 0.0283(12) 0.0249(11) 0.0004(9) 0.0081(10) -0.0044(10)
Si8 0.0283(12) 0.0259(12) 0.0259(11) -0.0014(9) 0.0072(9) 0.0010(9)
Si9 0.0396(13) 0.0318(13) 0.0249(12) -0.0008(10) 0.0104(10) 0.0040(10)
Si10 0.0366(15) 0.0657(19) 0.0513(17) -0.0196(14) 0.0071(13) 0.0191(13)
Si11 0.0298(13) 0.0508(16) 0.0417(15) 0.0014(12) 0.0031(11) -0.0022(11)
Si12 0.0314(12) 0.0344(13) 0.0310(12) 0.0004(10) 0.0064(10) -0.0008(10)
O1 0.045(4) 0.033(3) 0.040(3) 0.001(3) 0.009(3) 0.004(3)
O2 0.039(3) 0.034(3) 0.042(4) -0.004(3) 0.005(3) -0.007(3)
O3 0.043(4) 0.039(4) 0.035(3) 0.003(3) 0.007(3) 0.001(3)
O4 0.047(4) 0.032(3) 0.043(4) -0.003(3) 0.018(3) -0.006(3)
O5 0.037(3) 0.041(4) 0.041(4) -0.005(3) 0.011(3) -0.008(3)
O6 0.036(3) 0.044(4) 0.043(4) 0.003(3) 0.008(3) -0.005(3)
O7 0.009(6) 0.49(4) 2.00(15) -0.97(8) 0.11(2) -0.051(12)
O8 0.062(8) 0.36(3) 0.168(13) -0.040(15) 0.053(8) -0.107(12)
O9 0.135(12) 0.136(12) 0.32(2) -0.063(14) -0.139(14) 0.038(10)
O10 0.083(9) 0.088(8) 0.32(2) -0.087(12) -0.097(13) 0.024(7)
O11 0.30(2) 0.192(17) 0.33(3) -0.194(19) 0.27(2) -0.180(17)
O12 0.56(4) 0.41(3) 0.035(6) -0.043(11) 0.066(12) -0.42(3)
O13 0.176(14) 0.212(17) 0.42(3) -0.219(19) 0.227(18) -0.122(13)
O14 0.093(9) 0.051(7) 0.43(3) 0.005(11) -0.019(13) -0.017(6)
O15 0.246(17) 0.097(9) 0.119(10) -0.011(8) -0.031(11) -0.096(10)
O16 0.100(7) 0.114(8) 0.145(10) -0.068(7) 0.070(7) -0.052(6)
O17 0.110(9) 0.063(6) 0.169(12) 0.012(7) -0.056(8) 0.002(6)
O18 0.39(3) 0.30(2) 0.068(8) -0.070(11) 0.127(13) -0.18(2)
C1 0.067(8) 0.079(8) 0.048(6) 0.004(6) 0.031(6) -0.028(6)
C2 0.037(5) 0.075(8) 0.057(7) 0.013(6) 0.014(5) -0.017(5)
C3 0.058(7) 0.044(7) 0.112(11) 0.014(7) 0.018(7) -0.013(6)
C4 0.068(9) 0.097(11) 0.088(10) 0.058(9) 0.000(7) -0.027(8)
C5 0.090(10) 0.121(13) 0.033(6) 0.015(7) 0.008(6) -0.064(10)
C6 0.091(10) 0.118(12) 0.051(7) -0.028(7) 0.033(7) -0.009(8)
C7 0.110(11) 0.059(8) 0.091(10) -0.035(7) -0.010(8) 0.018(8)
C8 0.180(18) 0.110(13) 0.106(13) 0.051(11) -0.048(12) -0.099(13)
C9 0.043(7) 0.26(2) 0.093(11) 0.057(13) 0.026(7) -0.034(11)
C10 0.042(6) 0.072(8) 0.070(8) 0.014(6) -0.002(5) 0.001(5)
C11 0.053(6) 0.056(7) 0.057(7) 0.006(5) -0.002(5) -0.009(5)
C12 0.072(7) 0.052(6) 0.048(6) 0.022(5) 0.003(5) 0.000(6)
C13 0.041(6) 0.063(7) 0.049(6) 0.010(5) 0.015(5) -0.006(5)
C14 0.114(11) 0.057(7) 0.047(6) -0.007(5) 0.048(7) -0.048(7)
C15 0.042(6) 0.141(13) 0.039(6) 0.033(8) -0.003(5) -0.021(8)
C16 0.081(10) 0.066(9) 0.095(10) 0.045(8) 0.022(8) 0.005(7)
C17 0.084(9) 0.047(7) 0.083(9) -0.011(6) 0.044(8) -0.034(6)
C18 0.090(9) 0.058(8) 0.048(6) 0.001(6) -0.005(6) 0.048(7)
C19 0.087(9) 0.038(6) 0.059(7) -0.019(5) 0.022(6) -0.022(6)
C20 0.054(6) 0.044(6) 0.038(5) 0.000(4) 0.011(5) 0.011(5)
C21 0.081(8) 0.031(5) 0.076(8) -0.021(5) 0.049(7) -0.006(6)
C22 0.049(7) 0.079(9) 0.089(9) -0.057(8) 0.017(7) -0.004(6)
C23 0.088(9) 0.149(13) 0.022(5) 0.013(7) 0.000(6) -0.068(9)
C24 0.066(8) 0.078(9) 0.208(18) 0.091(11) 0.060(10) 0.039(7)
C25 0.043(6) 0.059(7) 0.049(6) 0.019(5) 0.017(5) 0.006(5)
C26 0.118(10) 0.040(6) 0.039(6) -0.003(5) 0.030(6) -0.025(6)
C27 0.061(6) 0.031(5) 0.046(6) -0.003(4) 0.017(5) 0.008(4)
C28 0.066(7) 0.047(6) 0.026(5) -0.001(4) 0.014(4) 0.004(5)
C29 0.126(13) 0.105(12) 0.095(11) -0.047(9) -0.040(9) 0.093(11)
C30 0.064(9) 0.21(2) 0.123(13) -0.091(13) 0.067(9) -0.048(11)
C31 0.040(6) 0.074(8) 0.059(7) -0.008(6) 0.010(5) -0.011(5)
C32 0.042(6) 0.080(8) 0.052(6) -0.005(6) 0.003(5) -0.018(5)
C33 0.041(6) 0.072(8) 0.074(8) 0.013(6) -0.013(6) 0.006(5)
C34 0.037(5) 0.050(6) 0.039(5) 0.011(4) 0.008(4) 0.009(4)
C35 0.039(5) 0.052(6) 0.029(5) 0.006(4) 0.001(4) -0.003(4)
C36 0.038(5) 0.043(5) 0.041(5) -0.007(4) 0.007(4) -0.006(4)
C37 0.053(6) 0.034(5) 0.052(6) -0.006(4) 0.015(5) -0.007(4)
C38 0.063(7) 0.034(5) 0.040(5) -0.011(4) 0.011(5) -0.013(5)
C39 0.043(6) 0.052(6) 0.046(6) -0.004(5) -0.009(5) -0.005(5)
C40 0.042(5) 0.053(6) 0.038(5) 0.005(5) 0.002(4) -0.002(5)
C41 0.049(6) 0.036(5) 0.048(6) 0.009(4) 0.014(5) 0.007(4)
C42 0.055(6) 0.036(5) 0.055(6) 0.001(5) 0.019(5) 0.003(5)
C43 0.051(6) 0.034(5) 0.055(6) -0.009(4) 0.024(5) -0.011(4)
C44 0.045(6) 0.034(5) 0.065(7) -0.017(5) 0.020(5) -0.018(4)
C45 0.031(5) 0.055(6) 0.041(5) -0.014(5) 0.002(4) -0.010(4)
C46 0.041(5) 0.058(6) 0.034(5) -0.008(5) -0.002(4) 0.000(5)
C47 0.045(6) 0.051(6) 0.043(6) 0.010(5) 0.000(5) 0.004(5)
C48 0.039(5) 0.032(5) 0.070(7) 0.012(5) 0.007(5) 0.003(4)
C49 0.046(7) 0.032(7) 0.043(7) 0.000 0.031(6) 0.000
C50 0.036(5) 0.053(6) 0.030(5) -0.005(4) 0.017(4) -0.007(4)
C51 0.042(5) 0.045(5) 0.034(5) -0.012(4) 0.022(4) -0.008(4)
C52 0.044(6) 0.036(5) 0.077(7) -0.021(5) 0.036(5) -0.014(5)
C53 0.054(6) 0.040(6) 0.057(6) -0.011(5) 0.026(5) -0.013(5)
C54 0.040(5) 0.027(5) 0.068(7) -0.008(5) 0.019(5) -0.008(4)
C55 0.052(6) 0.045(6) 0.052(6) -0.012(5) 0.029(5) -0.017(5)
C56 0.049(6) 0.037(5) 0.060(6) -0.002(5) 0.018(5) -0.006(5)
C57 0.113(15) 0.146(18) 0.21(2) -0.056(16) -0.149(17) 0.055(13)
C58 0.34(4) 0.12(2) 0.90(10) -0.24(4) 0.52(7) -0.12(3)
C61 0.039(7) 0.064(9) 0.176(17) -0.014(10) -0.002(9) 0.027(7)
C62 0.089(17) 0.104(16) 0.47(6) -0.12(3) 0.04(3) 0.015(13)
C63 0.055(14) 0.33(5) 0.66(10) -0.38(7) 0.03(3) 0.00(2)
C64 0.096(16) 0.58(7) 0.41(5) -0.41(5) 0.18(3) -0.14(3)
C65 0.35(3) 0.35(3) 0.34(3) 0.011(10) 0.098(13) -0.002(10)
C66 0.079(7) 0.122(8) 0.070(7) -0.020(6) 0.056(6) -0.046(6)
C69 0.114(12) 0.102(11) 0.042(7) 0.006(7) 0.005(7) -0.074(10)
C70 0.067(8) 0.035(6) 0.131(12) 0.027(7) 0.013(8) 0.000(6)
C71 0.042(6) 0.060(8) 0.121(11) -0.049(8) 0.025(7) -0.021(6)
C72 0.061(6) 0.059(7) 0.033(5) -0.017(5) 0.018(5) -0.016(5)
C73 0.153(15) 0.042(7) 0.097(11) 0.026(7) -0.063(11) -0.046(8)
C74 0.031(5) 0.045(6) 0.067(7) 0.002(5) 0.016(5) 0.000(4)
C75 0.39(3) 0.048(8) 0.133(14) -0.054(9) 0.20(2) -0.085(13)
C76 0.115(10) 0.037(6) 0.053(7) 0.010(5) 0.040(7) 0.006(6)
C77 0.084(12) 0.25(3) 0.31(3) -0.25(3) 0.124(17) -0.118(15)
C78 0.061(7) 0.116(11) 0.082(9) -0.059(8) 0.048(7) -0.025(7)
C81 0.071(8) 0.066(8) 0.084(9) 0.014(7) 0.019(7) 0.007(7)
C82 0.053(7) 0.079(9) 0.063(8) 0.002(7) -0.005(6) 0.001(6)
C83 0.063(9) 0.129(14) 0.093(11) 0.034(11) 0.017(8) 0.022(9)
C84 0.110(16) 0.125(19) 0.18(2) 0.073(18) 0.050(16) 0.013(13)
C85 0.097(13) 0.036(8) 0.28(3) 0.002(14) 0.053(18) 0.004(8)
C86 0.082(10) 0.077(10) 0.110(12) -0.034(9) 0.026(9) -0.009(8)
C87 0.090(11) 0.097(11) 0.097(11) 0.030(9) -0.003(9) -0.007(9)
C88 0.093(10) 0.056(8) 0.066(9) -0.010(7) -0.012(8) 0.003(7)
C89 0.067(8) 0.055(7) 0.074(8) -0.013(6) 0.009(7) -0.022(6)
C90 0.072(8) 0.048(7) 0.066(8) 0.005(6) 0.015(7) -0.006(6)
C91 0.067(9) 0.058(8) 0.110(12) -0.035(8) 0.011(8) 0.006(6)
C92 0.139(15) 0.057(9) 0.147(16) -0.067(10) 0.110(14) -0.057(10)
C93 0.161(18) 0.058(9) 0.081(11) -0.002(8) 0.052(12) -0.012(11)
C95 0.072(9) 0.091(10) 0.119(13) -0.010(9) 0.047(9) 0.023(8)
C96 0.028(7) 0.35(4) 0.161(19) 0.14(2) 0.009(9) 0.009(13)
C97 0.046(9) 0.059(10) 0.086(13) 0.000 0.009(9) 0.000
Ti2 0.0342(8) 0.0244(8) 0.0350(9) 0.0024(6) 0.0069(7) -0.0022(6)

loop_
_atom_type_symbol
_atom_type_description
_atom_type_scat_dispersion_real
_atom_type_scat_dispersion_imag
_atom_type_scat_source
C C 0.0033 0.0016 'International Tables Vol C Tables 4.2.6.8 and 6.1.1.4'
H H 0.0000 0.0000 'International Tables Vol C Tables 4.2.6.8 and 6.1.1.4'
O O 0.0106 0.0060 'International Tables Vol C Tables 4.2.6.8 and 6.1.1.4'
Si Si 0.0817 0.0704 'International Tables Vol C Tables 4.2.6.8 and 6.1.1.4'
K K 0.2009 0.2494 'International Tables Vol C Tables 4.2.6.8 and 6.1.1.4'
Ti Ti 0.2776 0.4457 'International Tables Vol C Tables 4.2.6.8 and 6.1.1.4'

loop_
_geom_angle_atom_site_label_1
_geom_angle_atom_site_label_2
_geom_angle_atom_site_label_3
_geom_angle
_geom_angle_site_symmetry_1
_geom_angle_site_symmetry_3
_geom_angle_publ_flag
C1 Ti1 C1 170.1(6) . 2_755 ?
C1 Ti1 C2 35.2(4) . . ?
C1 Ti1 C2 150.7(4) 2_755 . ?
C1 Ti1 C2 150.7(4) . 2_755 ?
C1 Ti1 C2 35.2(4) 2_755 2_755 ?
C2 Ti1 C2 142.5(6) . 2_755 ?
C1 Ti1 C5 148.8(4) . 2_755 ?
C1 Ti1 C5 33.7(4) 2_755 2_755 ?
C2 Ti1 C5 117.2(5) . 2_755 ?
C2 Ti1 C5 57.0(4) 2_755 2_755 ?
C1 Ti1 C5 33.7(4) . . ?
C1 Ti1 C5 148.8(4) 2_755 . ?
C2 Ti1 C5 57.0(4) . . ?
C2 Ti1 C5 117.3(5) 2_755 . ?
C5 Ti1 C5 164.5(9) 2_755 . ?
C1 Ti1 C3 56.6(5) . . ?
C1 Ti1 C3 133.1(5) 2_755 . ?
C2 Ti1 C3 33.5(4) . . ?
C2 Ti1 C3 109.7(5) 2_755 . ?
C5 Ti1 C3 110.2(6) 2_755 . ?
C5 Ti1 C3 56.4(5) . . ?
C1 Ti1 C3 133.1(5) . 2_755 ?
C1 Ti1 C3 56.6(5) 2_755 2_755 ?
C2 Ti1 C3 109.7(5) . 2_755 ?
C2 Ti1 C3 33.5(4) 2_755 2_755 ?
C5 Ti1 C3 56.4(5) 2_755 2_755 ?
C5 Ti1 C3 110.2(6) . 2_755 ?
C3 Ti1 C3 78.9(7) . 2_755 ?
C1 Ti1 C4 55.4(5) . . ?
C1 Ti1 C4 132.8(5) 2_755 . ?
C2 Ti1 C4 56.4(4) . . ?
C2 Ti1 C4 97.9(5) 2_755 . ?
C5 Ti1 C4 132.0(8) 2_755 . ?
C5 Ti1 C4 32.6(5) . . ?
C3 Ti1 C4 34.7(4) . . ?
C3 Ti1 C4 80.0(6) 2_755 . ?
C1 Ti1 C4 132.8(5) . 2_755 ?
C1 Ti1 C4 55.4(5) 2_755 2_755 ?
C2 Ti1 C4 97.9(5) . 2_755 ?
C2 Ti1 C4 56.4(4) 2_755 2_755 ?
C5 Ti1 C4 32.6(5) 2_755 2_755 ?
C5 Ti1 C4 132.0(8) . 2_755 ?
C3 Ti1 C4 80.0(6) . 2_755 ?
C3 Ti1 C4 34.7(4) 2_755 2_755 ?
C4 Ti1 C4 99.6(9) . 2_755 ?
C1 Ti1 Si1 84.8(3) . 2_755 ?
C1 Ti1 Si1 87.4(3) 2_755 2_755 ?
C2 Ti1 Si1 88.6(3) . 2_755 ?
C2 Ti1 Si1 122.2(3) 2_755 2_755 ?
C5 Ti1 Si1 79.1(3) 2_755 2_755 ?
C5 Ti1 Si1 113.7(5) . 2_755 ?
C3 Ti1 Si1 120.4(3) . 2_755 ?
C3 Ti1 Si1 135.4(4) 2_755 2_755 ?
C4 Ti1 Si1 139.8(4) . 2_755 ?
C4 Ti1 Si1 104.8(4) 2_755 2_755 ?
C1 Ti1 Si1 87.4(3) . . ?
C1 Ti1 Si1 84.8(3) 2_755 . ?
C2 Ti1 Si1 122.2(3) . . ?
C2 Ti1 Si1 88.6(3) 2_755 . ?
C5 Ti1 Si1 113.7(5) 2_755 . ?
C5 Ti1 Si1 79.1(3) . . ?
C3 Ti1 Si1 135.4(4) . . ?
C3 Ti1 Si1 120.4(3) 2_755 . ?
C4 Ti1 Si1 104.8(4) . . ?
C4 Ti1 Si1 139.8(4) 2_755 . ?
Si1 Ti1 Si1 75.79(12) 2_755 . ?
O7 K1 O10 153.7(4) . . ?
O7 K1 O11 119.5(6) . . ?
O10 K1 O11 58.7(7) . . ?
O7 K1 C55 117.0(3) . . ?
O10 K1 C55 89.2(3) . . ?
O11 K1 C55 90.5(3) . . ?
O7 K1 C54 124.1(3) . . ?
O10 K1 C54 78.2(3) . . ?
O11 K1 C54 104.7(3) . . ?
C55 K1 C54 26.6(3) . . ?
O7 K1 O8 54.7(5) . . ?
O10 K1 O8 109.9(5) . . ?
O11 K1 O8 145.0(4) . . ?
C55 K1 O8 123.7(3) . . ?
C54 K1 O8 104.6(3) . . ?
O7 K1 O12 56.5(5) . . ?
O10 K1 O12 129.7(6) . . ?
O11 K1 O12 71.0(6) . . ?
C55 K1 O12 91.8(3) . . ?
C54 K1 O12 117.5(3) . . ?
O8 K1 O12 110.9(4) . . ?
O7 K1 C56 91.0(3) . . ?
O10 K1 C56 115.1(3) . . ?
O11 K1 C56 105.3(4) . . ?
C55 K1 C56 26.0(3) . . ?
C54 K1 C56 42.7(3) . . ?
O8 K1 C56 109.1(3) . . ?
O12 K1 C56 77.1(3) . . ?
O7 K1 C53 100.8(4) . . ?
O10 K1 C53 97.0(4) . . ?
O11 K1 C53 130.2(3) . . ?
C55 K1 C53 42.8(3) . . ?
C54 K1 C53 25.8(2) . . ?
O8 K1 C53 81.6(3) . . ?
O12 K1 C53 116.8(3) . . ?
C56 K1 C53 42.2(3) . . ?
O7 K1 C52 82.6(3) . . ?
O10 K1 C52 119.6(3) . . ?
O11 K1 C52 130.0(4) . . ?
C55 K1 C52 41.9(2) . . ?
C54 K1 C52 41.8(3) . . ?
O8 K1 C52 84.9(3) . . ?
O12 K1 C52 92.2(3) . . ?
C56 K1 C52 25.3(3) . . ?
C53 K1 C52 25.2(3) . . ?
O7 K1 O9 109.2(5) . . ?
O10 K1 O9 54.7(6) . . ?
O11 K1 O9 108.7(6) . . ?
C55 K1 O9 110.6(3) . . ?
C54 K1 O9 84.7(3) . . ?
O8 K1 O9 55.9(4) . . ?
O12 K1 O9 157.5(3) . . ?
C56 K1 O9 123.0(3) . . ?
C53 K1 O9 81.2(3) . . ?
C52 K1 O9 103.6(4) . . ?
O7 K1 C68 19.8(3) . . ?
O10 K1 C68 166.9(4) . . ?
O11 K1 C68 111.9(6) . . ?
C55 K1 C68 100.4(3) . . ?
C54 K1 C68 114.1(3) . . ?
O8 K1 C68 72.1(3) . . ?
O12 K1 C68 42.0(3) . . ?
C56 K1 C68 75.1(3) . . ?
C53 K1 C68 96.0(3) . . ?
C52 K1 C68 73.2(3) . . ?
O9 K1 C68 127.9(3) . . ?
O14 K2 C77 147.2(5) . . ?
O14 K2 C55 115.6(3) . . ?
C77 K2 C55 77.0(3) . . ?
O14 K2 C56 121.3(3) . . ?
C77 K2 C56 83.9(4) . . ?
C55 K2 C56 26.3(3) . . ?
O14 K2 C54 89.2(3) . . ?
C77 K2 C54 99.0(3) . . ?
C55 K2 C54 26.4(3) . . ?
C56 K2 C54 43.0(3) . . ?
O14 K2 C52 97.6(3) . . ?
C77 K2 C52 109.8(4) . . ?
C55 K2 C52 42.7(2) . . ?
C56 K2 C52 26.0(3) . . ?
C54 K2 C52 42.3(3) . . ?
O14 K2 C53 78.7(3) . . ?
C77 K2 C53 120.1(3) . . ?
C55 K2 C53 43.2(3) . . ?
C56 K2 C53 43.0(3) . . ?
C54 K2 C53 26.0(2) . . ?
C52 K2 C53 25.8(3) . . ?
O14 K2 O15 58.3(3) . . ?
C77 K2 O15 136.5(3) . . ?
C55 K2 O15 132.5(3) . . ?
C56 K2 O15 110.9(3) . . ?
C54 K2 O15 120.1(3) . . ?
C52 K2 O15 89.9(3) . . ?
C53 K2 O15 94.7(3) . . ?
O14 K2 C73 82.1(3) . . ?
C77 K2 C73 118.2(4) . . ?
C55 K2 C73 122.3(3) . . ?
C56 K2 C73 96.5(3) . . ?
C54 K2 C73 122.5(3) . . ?
C52 K2 C73 82.6(3) . . ?
C53 K2 C73 97.2(3) . . ?
O15 K2 C73 24.06(19) . . ?
O14 K2 C69 34.4(3) . . ?
C77 K2 C69 115.5(5) . . ?
C55 K2 C69 103.3(3) . . ?
C56 K2 C69 123.6(3) . . ?
C54 K2 C69 80.8(3) . . ?
C52 K2 C69 111.0(3) . . ?
C53 K2 C69 85.5(3) . . ?
O15 K2 C69 90.7(4) . . ?
C73 K2 C69 114.7(3) . . ?
O14 K2 C75 131.2(3) . . ?
C77 K2 C75 59.0(3) . . ?
C55 K2 C75 110.2(3) . . ?
C56 K2 C75 93.5(3) . . ?
C54 K2 C75 135.4(3) . . ?
C52 K2 C75 104.9(3) . . ?
C53 K2 C75 130.7(3) . . ?
O15 K2 C75 78.8(3) . . ?
C73 K2 C75 59.2(3) . . ?
C69 K2 C75 142.6(3) . . ?
O14 K2 O16 116.2(3) . . ?
C77 K2 O16 81.9(3) . . ?
C55 K2 O16 112.7(3) . . ?
C56 K2 O16 89.1(3) . . ?
C54 K2 O16 131.0(3) . . ?
C52 K2 O16 90.9(3) . . ?
C53 K2 O16 115.0(3) . . ?
O15 K2 O16 58.7(3) . . ?
C73 K2 O16 36.5(3) . . ?
C69 K2 O16 142.9(3) . . ?
C75 K2 O16 24.0(2) . . ?
O3 K3 O5 115.32(18) . . ?
O3 K3 O1 112.63(18) . . ?
O5 K3 O1 113.95(18) . . ?
O3 K3 O4 57.85(17) . . ?
O5 K3 O4 57.62(17) . . ?
O1 K3 O4 141.28(18) . . ?
O3 K3 O6 148.58(18) . . ?
O5 K3 O6 57.40(17) . . ?
O1 K3 O6 57.77(17) . . ?
O4 K3 O6 108.82(18) . . ?
O3 K3 O2 56.12(17) . . ?
O5 K3 O2 143.02(17) . . ?
O1 K3 O2 56.72(17) . . ?
O4 K3 O2 105.18(17) . . ?
O6 K3 O2 109.11(18) . . ?
O3 K3 C50 90.1(2) . . ?
O5 K3 C50 124.4(2) . . ?
O1 K3 C50 97.5(2) . . ?
O4 K3 C50 118.6(2) . . ?
O6 K3 C50 119.8(2) . . ?
O2 K3 C50 92.5(2) . . ?
O3 K3 C49 114.89(14) . . ?
O5 K3 C49 115.34(17) . . ?
O1 K3 C49 79.8(2) . . ?
O4 K3 C49 138.9(3) . . ?
O6 K3 C49 93.74(16) . . ?
O2 K3 C49 98.8(2) . . ?
C50 K3 C49 26.3(2) . . ?
O3 K3 C51 89.2(2) . 2 ?
O5 K3 C51 101.7(2) . 2 ?
O1 K3 C51 121.7(2) . 2 ?
O4 K3 C51 96.5(2) . 2 ?
O6 K3 C51 121.8(2) . 2 ?
O2 K3 C51 113.3(2) . 2 ?
C50 K3 C51 26.2(2) . 2 ?
C49 K3 C51 42.8(3) . 2 ?
O3 K3 C50 130.5(2) . 2 ?
O5 K3 C50 89.5(2) . 2 ?
O1 K3 C50 91.9(2) . 2 ?
O4 K3 C50 123.6(2) . 2 ?
O6 K3 C50 80.9(2) . 2 ?
O2 K3 C50 124.3(2) . 2 ?
C50 K3 C50 42.9(3) . 2 ?
C49 K3 C50 25.9(2) . 2 ?
C51 K3 C50 42.4(2) 2 2 ?
O3 K3 C51 112.7(2) . . ?
O5 K3 C51 81.7(2) . . ?
O1 K3 C51 117.3(2) . . ?
O4 K3 C51 99.5(2) . . ?
O6 K3 C51 97.0(2) . . ?
O2 K3 C51 135.2(2) . . ?
C50 K3 C51 42.7(2) . . ?
C49 K3 C51 42.4(3) . . ?
C51 K3 C51 25.9(3) 2 . ?
C50 K3 C51 25.6(2) 2 . ?
Si2 Si1 Si4 103.06(13) . . ?
Si2 Si1 Si3 102.25(16) . . ?
Si4 Si1 Si3 105.75(13) . . ?
Si2 Si1 Ti1 108.55(11) . . ?
Si4 Si1 Ti1 124.68(12) . . ?
Si3 Si1 Ti1 110.19(13) . . ?
C6 Si2 C7 102.2(7) . . ?
C6 Si2 Si3 114.2(5) . 2_755 ?
C7 Si2 Si3 107.8(4) . 2_755 ?
C6 Si2 Si1 112.3(5) . . ?
C7 Si2 Si1 117.0(5) . . ?
Si3 Si2 Si1 103.72(13) 2_755 . ?
C9 Si3 C8 102.9(10) . . ?
C9 Si3 Si2 112.8(5) . 2_755 ?
C8 Si3 Si2 108.4(6) . 2_755 ?
C9 Si3 Si1 113.3(6) . . ?
C8 Si3 Si1 118.4(6) . . ?
Si2 Si3 Si1 101.31(14) 2_755 . ?
C11 Si4 C10 106.1(5) . . ?
C11 Si4 C12 104.7(5) . . ?
C10 Si4 C12 105.8(5) . . ?
C11 Si4 Si1 115.5(4) . . ?
C10 Si4 Si1 111.7(4) . . ?
C12 Si4 Si1 112.3(4) . . ?
Si11 Si5 Si10 105.62(13) . . ?
Si11 Si5 Si6 104.66(13) . . ?
Si10 Si5 Si6 101.10(14) . . ?
Si11 Si5 Ti2 122.47(12) . . ?
Si10 Si5 Ti2 109.39(12) . . ?
Si6 Si5 Ti2 111.40(11) . . ?
C23 Si6 C24 102.8(8) . . ?
C23 Si6 Si7 114.6(4) . . ?
C24 Si6 Si7 106.9(5) . . ?
C23 Si6 Si5 112.7(4) . . ?
C24 Si6 Si5 117.7(4) . . ?
Si7 Si6 Si5 102.51(12) . . ?
C26 Si7 C25 101.6(5) . . ?
C26 Si7 Si6 109.7(4) . . ?
C25 Si7 Si6 113.9(3) . . ?
C26 Si7 Si8 116.9(3) . . ?
C25 Si7 Si8 114.0(3) . . ?
Si6 Si7 Si8 101.23(12) . . ?
Si12 Si8 Si7 103.54(12) . . ?
Si12 Si8 Si9 107.12(12) . . ?
Si7 Si8 Si9 100.53(11) . . ?
Si12 Si8 Ti2 121.80(11) . . ?
Si7 Si8 Ti2 110.73(10) . . ?
Si9 Si8 Ti2 110.86(11) . . ?
C27 Si9 C28 101.2(4) . . ?
C27 Si9 Si10 108.0(3) . . ?
C28 Si9 Si10 112.3(3) . . ?
C27 Si9 Si8 119.8(3) . . ?
C28 Si9 Si8 114.6(3) . . ?
Si10 Si9 Si8 101.13(12) . . ?
C29 Si10 C30 101.5(9) . . ?
C29 Si10 Si9 109.3(5) . . ?
C30 Si10 Si9 110.4(5) . . ?
C29 Si10 Si5 118.4(5) . . ?
C30 Si10 Si5 115.0(5) . . ?
Si9 Si10 Si5 102.28(12) . . ?
C32 Si11 C33 107.2(5) . . ?
C32 Si11 C31 104.1(5) . . ?
C33 Si11 C31 106.8(5) . . ?
C32 Si11 Si5 113.8(3) . . ?
C33 Si11 Si5 112.4(4) . . ?
C31 Si11 Si5 112.0(3) . . ?
C36 Si12 C35 107.1(4) . . ?
C36 Si12 C34 103.5(4) . . ?
C35 Si12 C34 105.9(4) . . ?
C36 Si12 Si8 113.3(3) . . ?
C35 Si12 Si8 111.5(3) . . ?
C34 Si12 Si8 114.8(3) . . ?
C37 O1 C48 113.3(7) . . ?
C37 O1 K3 121.1(5) . . ?
C48 O1 K3 118.6(5) . . ?
C38 O2 C39 111.3(7) . . ?
C38 O2 K3 109.2(5) . . ?
C39 O2 K3 106.5(5) . . ?
C40 O3 C41 111.6(7) . . ?
C40 O3 K3 122.8(5) . . ?
C41 O3 K3 119.8(5) . . ?
C43 O4 C42 112.5(7) . . ?
C43 O4 K3 112.5(5) . . ?
C42 O4 K3 107.8(5) . . ?
C44 O5 C45 113.3(7) . . ?
C44 O5 K3 119.3(5) . . ?
C45 O5 K3 119.7(5) . . ?
C47 O6 C46 113.9(7) . . ?
C47 O6 K3 106.9(5) . . ?
C46 O6 K3 107.4(5) . . ?
C57 O7 C68 87.4(10) . . ?
C57 O7 K1 134.2(14) . . ?
C68 O7 K1 120.7(10) . . ?
C59 O8 C58 140.1(16) . . ?
C59 O8 K1 109.0(10) . . ?
C58 O8 K1 103.5(10) . . ?
C60 O9 C61 139.3(18) . . ?
C60 O9 K1 53.2(9) . . ?
C61 O9 K1 91.4(10) . . ?
C62 O10 C63 89(2) . . ?
C62 O10 K1 138.2(18) . . ?
C63 O10 K1 122.5(17) . . ?
C64 O11 C65 138(2) . . ?
C64 O11 K1 105.8(10) . . ?
C65 O11 K1 101.7(18) . . ?
C67 O12 C66 131.4(12) . . ?
C67 O12 K1 76.7(10) . . ?
C66 O12 K1 87.5(9) . . ?
C80 O13 C69 128.6(14) . . ?
C80 O13 K2 100.4(12) . . ?
C69 O13 K2 75.8(11) . . ?
C71 O14 C70 131.5(12) . . ?
C71 O14 K2 90.8(11) . . ?
C70 O14 K2 118.6(13) . . ?
C73 O15 C72 133.8(11) . . ?
C73 O15 K2 78.9(12) . . ?
C72 O15 K2 97.3(10) . . ?
C74 O16 C75 136.3(11) . . ?
C74 O16 K2 105.5(8) . . ?
C75 O16 K2 77.0(12) . . ?
C77 O17 C76 140.6(12) . . ?
C77 O17 K2 67.0(11) . . ?
C76 O17 K2 96.7(8) . . ?
C79 O18 C78 143.5(17) . . ?
C79 O18 K2 67.4(9) . . ?
C78 O18 K2 100.1(13) . . ?
C5 C1 C2 107.4(12) . . ?
C5 C1 Ti1 73.3(7) . . ?
C2 C1 Ti1 72.4(6) . . ?
C3 C2 C1 106.9(10) . . ?
C3 C2 Ti1 73.4(6) . . ?
C1 C2 Ti1 72.3(5) . . ?
C2 C3 C4 107.4(13) . . ?
C2 C3 Ti1 73.1(6) . . ?
C4 C3 Ti1 72.9(6) . . ?
C5 C4 C3 109.0(13) . . ?
C5 C4 Ti1 73.3(7) . . ?
C3 C4 Ti1 72.4(7) . . ?
C4 C5 C1 109.2(12) . . ?
C4 C5 Ti1 74.0(8) . . ?
C1 C5 Ti1 73.0(6) . . ?
C17 C13 C14 108.7(11) . . ?
C17 C13 Ti2 72.9(6) . . ?
C14 C13 Ti2 72.3(6) . . ?
C13 C14 C15 104.5(10) . . ?
C13 C14 Ti2 73.4(6) . . ?
C15 C14 Ti2 72.1(6) . . ?
C16 C15 C14 106.8(10) . . ?
C16 C15 Ti2 73.7(7) . . ?
C14 C15 Ti2 71.8(6) . . ?
C15 C16 C17 110.2(13) . . ?
C15 C16 Ti2 73.7(7) . . ?
C17 C16 Ti2 73.1(6) . . ?
C13 C17 C16 109.8(12) . . ?
C13 C17 Ti2 74.2(6) . . ?
C16 C17 Ti2 73.6(7) . . ?
C22 C18 C19 107.4(10) . . ?
C22 C18 Ti2 73.5(6) . . ?
C19 C18 Ti2 73.3(6) . . ?
C20 C19 C18 107.4(10) . . ?
C20 C19 Ti2 73.5(6) . . ?
C18 C19 Ti2 72.1(6) . . ?
C21 C20 C19 107.6(10) . . ?
C21 C20 Ti2 72.7(6) . . ?
C19 C20 Ti2 72.7(6) . . ?
C20 C21 C22 110.1(10) . . ?
C20 C21 Ti2 74.2(6) . . ?
C22 C21 Ti2 73.3(7) . . ?
C21 C22 C18 107.5(10) . . ?
C21 C22 Ti2 73.0(6) . . ?
C18 C22 Ti2 72.7(7) . . ?
O1 C37 C38 107.8(7) . . ?
O2 C38 C37 108.3(8) . . ?
O2 C39 C40 107.9(8) . . ?
O3 C40 C39 108.9(7) . . ?
O3 C41 C42 108.8(8) . . ?
O4 C42 C41 109.5(8) . . ?
O4 C43 C44 109.7(7) . . ?
O5 C44 C43 109.1(7) . . ?
O5 C45 C46 109.4(7) . . ?
O6 C46 C45 109.2(8) . . ?
O6 C47 C48 109.1(8) . . ?
O1 C48 C47 109.1(8) . . ?
C50 C49 C50 108.4(11) 2 . ?
C50 C49 K3 79.7(4) 2 . ?
C50 C49 K3 75.8(4) . . ?
C50 C49 K3 75.8(4) 2 2 ?
C50 C49 K3 79.7(4) . 2 ?
K3 C49 K3 137.4(4) . 2 ?
C51 C50 C49 107.7(8) 2 . ?
C51 C50 K3 78.8(5) 2 . ?
C49 C50 K3 77.9(4) . . ?
C51 C50 K3 77.4(5) 2 2 ?
C49 C50 K3 74.4(4) . 2 ?
K3 C50 K3 135.6(3) . 2 ?
C50 C51 C51 108.1(5) 2 2 ?
C50 C51 K3 75.1(5) 2 2 ?
C51 C51 K3 79.1(6) 2 2 ?
C50 C51 K3 77.0(5) 2 . ?
C51 C51 K3 75.0(6) 2 . ?
K3 C51 K3 133.3(3) 2 . ?
C53 C52 C56 109.8(9) . . ?
C53 C52 K2 77.9(5) . . ?
C56 C52 K2 76.1(5) . . ?
C53 C52 K1 76.2(5) . . ?
C56 C52 K1 75.2(5) . . ?
K2 C52 K1 131.5(3) . . ?
C52 C53 C54 106.8(9) . . ?
C52 C53 K2 76.3(6) . . ?
C54 C53 K2 76.0(5) . . ?
C52 C53 K1 78.6(5) . . ?
C54 C53 K1 72.9(5) . . ?
K2 C53 K1 131.9(4) . . ?
C53 C54 C55 108.5(9) . . ?
C53 C54 K1 81.2(5) . . ?
C55 C54 K1 76.5(5) . . ?
C53 C54 K2 78.0(5) . . ?
C55 C54 K2 75.7(5) . . ?
K1 C54 K2 137.6(4) . . ?
C56 C55 C54 107.6(9) . . ?
C56 C55 K1 80.4(6) . . ?
C54 C55 K1 76.9(5) . . ?
C56 C55 K2 77.3(5) . . ?
C54 C55 K2 77.9(5) . . ?
K1 C55 K2 139.2(3) . . ?
C52 C56 C55 107.3(9) . . ?
C52 C56 K2 77.9(5) . . ?
C55 C56 K2 76.4(5) . . ?
C52 C56 K1 79.5(6) . . ?
C55 C56 K1 73.6(5) . . ?
K2 C56 K1 134.7(4) . . ?
C58 C57 O7 98.9(15) . . ?
C57 C58 O8 130.9(19) . . ?
C62 C61 O9 145.8(17) . . ?
C61 C62 O10 90(2) . . ?
O10 C63 C64 107(2) . . ?
O11 C64 C63 110(2) . . ?
C66 C65 O11 128(3) . . ?
C65 C66 O12 151(2) . . ?
C70 C69 O13 135.4(13) . . ?
C70 C69 K2 111.6(11) . . ?
O13 C69 K2 79.8(12) . . ?
C69 C70 O14 87.6(13) . . ?
C72 C71 O14 136.8(11) . . ?
C72 C71 K2 92.4(9) . . ?
O14 C71 K2 65.4(10) . . ?
C71 C72 O15 92.9(11) . . ?
O15 C73 C74 131.1(11) . . ?
O15 C73 K2 77.0(12) . . ?
C74 C73 K2 107.2(12) . . ?
O16 C74 C73 98.1(11) . . ?
C76 C75 O16 130.8(12) . . ?
C76 C75 K2 105.3(14) . . ?
O16 C75 K2 79.0(12) . . ?
C75 C76 O17 94.3(13) . . ?
C78 C77 O17 133.2(13) . . ?
C78 C77 K2 117.2(17) . . ?
O17 C77 K2 88.8(11) . . ?
C77 C78 O18 102.3(15) . . ?
C82 C81 C87 122.6(13) . . ?
C82 C81 C86 117.3(13) . . ?
C87 C81 C86 120.1(14) . . ?
C81 C82 C83 123.0(14) . . ?
C82 C83 C84 120.6(17) . . ?
C85 C84 C83 116.6(18) . . ?
C86 C85 C84 123.6(19) . . ?
C85 C86 C81 118.6(17) . . ?
C93 C88 C89 123.4(14) . . ?
C90 C89 C88 120.6(13) . . ?
C89 C90 C91 120.2(13) . . ?
C90 C91 C92 117.7(14) . . ?
C93 C92 C91 121.2(14) . . ?
C88 C93 C92 116.7(15) . . ?
C96 C95 C95 116.7(13) . 2_655 ?
C95 C96 C97 103.7(15) . . ?
C96 C97 C96 99.3(14) . 2_655 ?
C18 Ti2 C17 95.8(5) . . ?
C18 Ti2 C14 131.8(5) . . ?
C17 Ti2 C14 56.2(4) . . ?
C18 Ti2 C21 55.9(4) . . ?
C17 Ti2 C21 134.6(4) . . ?
C14 Ti2 C21 168.8(4) . . ?
C18 Ti2 C15 96.1(5) . . ?
C17 Ti2 C15 55.5(4) . . ?
C14 Ti2 C15 36.2(5) . . ?
C21 Ti2 C15 147.7(5) . . ?
C18 Ti2 C16 78.2(5) . . ?
C17 Ti2 C16 33.3(4) . . ?
C14 Ti2 C16 56.8(5) . . ?
C21 Ti2 C16 133.1(5) . . ?
C15 Ti2 C16 32.6(5) . . ?
C18 Ti2 C22 33.8(4) . . ?
C17 Ti2 C22 129.6(5) . . ?
C14 Ti2 C22 146.4(5) . . ?
C21 Ti2 C22 33.6(4) . . ?
C15 Ti2 C22 114.1(5) . . ?
C16 Ti2 C22 108.3(5) . . ?
C18 Ti2 C19 34.6(4) . . ?
C17 Ti2 C19 80.7(4) . . ?
C14 Ti2 C19 135.7(4) . . ?
C21 Ti2 C19 55.5(4) . . ?
C15 Ti2 C19 111.9(5) . . ?
C16 Ti2 C19 81.9(5) . . ?
C22 Ti2 C19 56.5(4) . . ?
C18 Ti2 C13 128.5(5) . . ?
C17 Ti2 C13 32.9(4) . . ?
C14 Ti2 C13 34.3(4) . . ?
C21 Ti2 C13 151.8(4) . . ?
C15 Ti2 C13 57.1(4) . . ?
C16 Ti2 C13 55.4(4) . . ?
C22 Ti2 C13 162.2(5) . . ?
C19 Ti2 C13 110.2(4) . . ?
C18 Ti2 C20 56.6(3) . . ?
C17 Ti2 C20 102.8(4) . . ?
C14 Ti2 C20 155.2(4) . . ?
C21 Ti2 C20 33.1(3) . . ?
C15 Ti2 C20 145.6(5) . . ?
C16 Ti2 C20 114.4(5) . . ?
C22 Ti2 C20 56.0(4) . . ?
C19 Ti2 C20 33.8(3) . . ?
C13 Ti2 C20 120.9(4) . . ?
C18 Ti2 Si5 138.3(3) . . ?
C17 Ti2 Si5 106.3(4) . . ?
C14 Ti2 Si5 89.6(4) . . ?
C21 Ti2 Si5 84.1(3) . . ?
C15 Ti2 Si5 125.6(4) . . ?
C16 Ti2 Si5 136.3(4) . . ?
C22 Ti2 Si5 114.5(4) . . ?
C19 Ti2 Si5 114.5(3) . . ?
C13 Ti2 Si5 81.0(3) . . ?
C20 Ti2 Si5 83.8(2) . . ?
C18 Ti2 Si8 108.8(4) . . ?
C17 Ti2 Si8 140.4(3) . . ?
C14 Ti2 Si8 84.5(3) . . ?
C21 Ti2 Si8 84.9(3) . . ?
C15 Ti2 Si8 90.5(4) . . ?
C16 Ti2 Si8 122.0(4) . . ?
C22 Ti2 Si8 79.8(3) . . ?
C19 Ti2 Si8 135.8(3) . . ?
C13 Ti2 Si8 113.9(3) . . ?
C20 Ti2 Si8 116.6(3) . . ?
Si5 Ti2 Si8 75.46(8) . . ?
C79 C80 O13 83.3(14) . . ?
C80 C79 O18 132.3(17) . . ?
C67 C68 O7 70.9(14) . . ?
C67 C68 K1 60.1(11) . . ?
O7 C68 K1 39.5(7) . . ?
C59 C60 O9 113.4(16) . . ?
C68 C67 O12 122.1(15) . . ?
C60 C59 O8 79.7(11) . . ?

loop_
_geom_bond_atom_site_label_1
_geom_bond_atom_site_label_2
_geom_bond_distance
_geom_bond_site_symmetry_2
_geom_bond_publ_flag
Ti1 C1 2.379(10) . ?
Ti1 C1 2.380(10) 2_755 ?
Ti1 C2 2.380(9) . ?
Ti1 C2 2.380(9) 2_755 ?
Ti1 C5 2.383(11) 2_755 ?
Ti1 C5 2.383(11) . ?
Ti1 C3 2.385(11) . ?
Ti1 C3 2.385(11) 2_755 ?
Ti1 C4 2.392(11) . ?
Ti1 C4 2.392(11) 2_755 ?
Ti1 Si1 2.745(3) 2_755 ?
Ti1 Si1 2.745(3) . ?
K1 O7 2.617(11) . ?
K1 O10 2.758(13) . ?
K1 O11 2.924(12) . ?
K1 C55 3.061(9) . ?
K1 C54 3.066(9) . ?
K1 O8 3.090(15) . ?
K1 O12 3.100(15) . ?
K1 C56 3.146(10) . ?
K1 C53 3.169(9) . ?
K1 C52 3.200(9) . ?
K1 O9 3.297(16) . ?
K1 C68 3.539(14) . ?
K2 O14 2.975(19) . ?
K2 C77 3.06(2) . ?
K2 C55 3.068(9) . ?
K2 C56 3.079(9) . ?
K2 C54 3.095(9) . ?
K2 C52 3.101(9) . ?
K2 C53 3.121(10) . ?
K2 O15 3.146(19) . ?
K2 C73 3.17(2) . ?
K2 C69 3.178(16) . ?
K2 C75 3.18(3) . ?
K2 O16 3.204(13) . ?
K3 O3 2.870(6) . ?
K3 O5 2.887(6) . ?
K3 O1 2.890(6) . ?
K3 O4 2.908(6) . ?
K3 O6 2.923(6) . ?
K3 O2 3.025(6) . ?
K3 C50 3.047(8) . ?
K3 C49 3.073(5) . ?
K3 C51 3.093(8) 2 ?
K3 C50 3.139(8) 2 ?
K3 C51 3.144(8) . ?
Si1 Si2 2.355(4) . ?
Si1 Si4 2.361(4) . ?
Si1 Si3 2.365(4) . ?
Si2 C6 1.898(12) . ?
Si2 C7 1.904(13) . ?
Si2 Si3 2.349(4) 2_755 ?
Si3 C9 1.894(16) . ?
Si3 C8 1.905(16) . ?
Si3 Si2 2.349(4) 2_755 ?
Si4 C11 1.883(11) . ?
Si4 C10 1.895(12) . ?
Si4 C12 1.906(10) . ?
Si5 Si11 2.346(3) . ?
Si5 Si10 2.366(4) . ?
Si5 Si6 2.370(4) . ?
Si5 Ti2 2.705(3) . ?
Si6 C23 1.891(11) . ?
Si6 C24 1.913(12) . ?
Si6 Si7 2.353(4) . ?
Si7 C26 1.890(10) . ?
Si7 C25 1.907(10) . ?
Si7 Si8 2.370(3) . ?
Si8 Si12 2.353(3) . ?
Si8 Si9 2.377(3) . ?
Si8 Ti2 2.733(3) . ?
Si9 C27 1.891(9) . ?
Si9 C28 1.908(9) . ?
Si9 Si10 2.363(4) . ?
Si10 C29 1.897(13) . ?
Si10 C30 1.920(14) . ?
Si11 C32 1.887(11) . ?
Si11 C33 1.889(11) . ?
Si11 C31 1.905(11) . ?
Si12 C36 1.879(9) . ?
Si12 C35 1.897(9) . ?
Si12 C34 1.904(9) . ?
O1 C37 1.421(11) . ?
O1 C48 1.422(11) . ?
O2 C38 1.407(11) . ?
O2 C39 1.414(11) . ?
O3 C40 1.413(11) . ?
O3 C41 1.429(11) . ?
O4 C43 1.427(11) . ?
O4 C42 1.428(11) . ?
O5 C44 1.412(11) . ?
O5 C45 1.418(11) . ?
O6 C47 1.411(11) . ?
O6 C46 1.418(11) . ?
O7 C57 1.377(10) . ?
O7 C68 1.395(10) . ?
O8 C59 1.393(9) . ?
O8 C58 1.407(10) . ?
O9 C60 1.344(9) . ?
O9 C61 1.411(10) . ?
O10 C62 1.384(10) . ?
O10 C63 1.407(10) . ?
O11 C64 1.393(10) . ?
O11 C65 1.426(10) . ?
O12 C67 1.415(9) . ?
O12 C66 1.442(10) . ?
O13 C80 1.310(16) . ?
O13 C69 1.353(9) . ?
O14 C71 1.320(9) . ?
O14 C70 1.375(9) . ?
O15 C73 1.316(9) . ?
O15 C72 1.332(14) . ?
O16 C74 1.323(13) . ?
O16 C75 1.326(9) . ?
O17 C77 1.360(9) . ?
O17 C76 1.373(9) . ?
O18 C79 1.376(9) . ?
O18 C78 1.43(2) . ?
C1 C5 1.379(18) . ?
C1 C2 1.441(15) . ?
C2 C3 1.373(16) . ?
C3 C4 1.424(18) . ?
C4 C5 1.34(2) . ?
C13 C17 1.347(15) . ?
C13 C14 1.405(15) . ?
C13 Ti2 2.389(10) . ?
C14 C15 1.475(19) . ?
C14 Ti2 2.374(10) . ?
C15 C16 1.335(19) . ?
C15 Ti2 2.378(10) . ?
C16 C17 1.361(18) . ?
C16 Ti2 2.378(11) . ?
C17 Ti2 2.372(10) . ?
C18 C22 1.383(18) . ?
C18 C19 1.416(16) . ?
C18 Ti2 2.371(11) . ?
C19 C20 1.389(14) . ?
C19 Ti2 2.387(10) . ?
C20 C21 1.361(14) . ?
C20 Ti2 2.396(9) . ?
C21 C22 1.377(17) . ?
C21 Ti2 2.377(11) . ?
C22 Ti2 2.381(11) . ?
C37 C38 1.513(14) . ?
C39 C40 1.505(14) . ?
C41 C42 1.478(13) . ?
C43 C44 1.475(14) . ?
C45 C46 1.486(14) . ?
C47 C48 1.482(14) . ?
C49 C50 1.394(12) 2 ?
C49 C50 1.394(12) . ?
C49 K3 3.074(5) 2 ?
C50 C51 1.390(13) 2 ?
C50 K3 3.139(8) 2 ?
C51 C50 1.390(13) 2 ?
C51 C51 1.397(18) 2 ?
C51 K3 3.093(8) 2 ?
C52 C53 1.388(15) . ?
C52 C56 1.390(14) . ?
C53 C54 1.398(13) . ?
C54 C55 1.407(14) . ?
C55 C56 1.397(14) . ?
C57 C58 1.325(10) . ?
C61 C62 1.36(3) . ?
C63 C64 1.53(4) . ?
C65 C66 1.331(10) . ?
C69 C70 1.264(17) . ?
C71 C72 1.296(14) . ?
C73 C74 1.323(15) . ?
C75 C76 1.298(15) . ?
C77 C78 1.233(17) . ?
C81 C82 1.367(17) . ?
C81 C87 1.426(18) . ?
C81 C86 1.426(18) . ?
C82 C83 1.37(2) . ?
C83 C84 1.39(3) . ?
C84 C85 1.38(3) . ?
C85 C86 1.37(3) . ?
C88 C93 1.31(2) . ?
C88 C89 1.375(18) . ?
C89 C90 1.325(16) . ?
C90 C91 1.374(18) . ?
C91 C92 1.41(2) . ?
C92 C93 1.40(2) . ?
C95 C96 1.363(10) . ?
C95 C95 1.41(3) 2_655 ?
C96 C97 1.73(3) . ?
C97 C96 1.73(3) 2_655 ?
C80 C79 1.216(16) . ?
C68 C67 1.342(9) . ?
C60 C59 1.315(9) . ?

loop_
_geom_torsion_atom_site_label_1
_geom_torsion_atom_site_label_2
_geom_torsion_atom_site_label_3
_geom_torsion_atom_site_label_4
_geom_torsion
_geom_torsion_site_symmetry_1
_geom_torsion_site_symmetry_2
_geom_torsion_site_symmetry_3
_geom_torsion_site_symmetry_4
_geom_torsion_publ_flag
C1 Ti1 Si1 Si2 29.7(3) . . . . ?
C1 Ti1 Si1 Si2 -144.2(3) 2_755 . . . ?
C2 Ti1 Si1 Si2 23.6(3) . . . . ?
C2 Ti1 Si1 Si2 -179.3(3) 2_755 . . . ?
C5 Ti1 Si1 Si2 -126.5(3) 2_755 . . . ?
C5 Ti1 Si1 Si2 62.6(5) . . . . ?
C3 Ti1 Si1 Si2 63.6(5) . . . . ?
C3 Ti1 Si1 Si2 169.8(4) 2_755 . . . ?
C4 Ti1 Si1 Si2 82.9(4) . . . . ?
C4 Ti1 Si1 Si2 -151.7(6) 2_755 . . . ?
Si1 Ti1 Si1 Si2 -55.49(10) 2_755 . . . ?
C1 Ti1 Si1 Si4 -91.7(3) . . . . ?
C1 Ti1 Si1 Si4 94.4(3) 2_755 . . . ?
C2 Ti1 Si1 Si4 -97.9(3) . . . . ?
C2 Ti1 Si1 Si4 59.3(3) 2_755 . . . ?
C5 Ti1 Si1 Si4 112.0(3) 2_755 . . . ?
C5 Ti1 Si1 Si4 -58.8(5) . . . . ?
C3 Ti1 Si1 Si4 -57.8(5) . . . . ?
C3 Ti1 Si1 Si4 48.3(4) 2_755 . . . ?
C4 Ti1 Si1 Si4 -38.6(4) . . . . ?
C4 Ti1 Si1 Si4 86.8(6) 2_755 . . . ?
Si1 Ti1 Si1 Si4 -176.97(18) 2_755 . . . ?
C1 Ti1 Si1 Si3 141.0(3) . . . . ?
C1 Ti1 Si1 Si3 -32.9(3) 2_755 . . . ?
C2 Ti1 Si1 Si3 134.8(3) . . . . ?
C2 Ti1 Si1 Si3 -68.0(3) 2_755 . . . ?
C5 Ti1 Si1 Si3 -15.3(4) 2_755 . . . ?
C5 Ti1 Si1 Si3 173.8(5) . . . . ?
C3 Ti1 Si1 Si3 174.9(4) . . . . ?
C3 Ti1 Si1 Si3 -79.0(4) 2_755 . . . ?
C4 Ti1 Si1 Si3 -165.9(4) . . . . ?
C4 Ti1 Si1 Si3 -40.5(6) 2_755 . . . ?
Si1 Ti1 Si1 Si3 55.72(12) 2_755 . . . ?
Si4 Si1 Si2 C6 53.0(5) . . . . ?
Si3 Si1 Si2 C6 162.6(5) . . . . ?
Ti1 Si1 Si2 C6 -80.9(5) . . . . ?
Si4 Si1 Si2 C7 -64.7(5) . . . . ?
Si3 Si1 Si2 C7 45.0(5) . . . . ?
Ti1 Si1 Si2 C7 161.4(5) . . . . ?
Si4 Si1 Si2 Si3 176.82(16) . . . 2_755 ?
Si3 Si1 Si2 Si3 -73.58(17) . . . 2_755 ?
Ti1 Si1 Si2 Si3 42.87(18) . . . 2_755 ?
Si2 Si1 Si3 C9 -164.5(6) . . . . ?
Si4 Si1 Si3 C9 -57.0(6) . . . . ?
Ti1 Si1 Si3 C9 80.2(6) . . . . ?
Si2 Si1 Si3 C8 -43.8(8) . . . . ?
Si4 Si1 Si3 C8 63.7(8) . . . . ?
Ti1 Si1 Si3 C8 -159.1(7) . . . . ?
Si2 Si1 Si3 Si2 74.43(18) . . . 2_755 ?
Si4 Si1 Si3 Si2 -178.02(16) . . . 2_755 ?
Ti1 Si1 Si3 Si2 -40.8(2) . . . 2_755 ?
Si2 Si1 Si4 C11 40.1(4) . . . . ?
Si3 Si1 Si4 C11 -66.8(4) . . . . ?
Ti1 Si1 Si4 C11 164.0(4) . . . . ?
Si2 Si1 Si4 C10 161.5(4) . . . . ?
Si3 Si1 Si4 C10 54.6(4) . . . . ?
Ti1 Si1 Si4 C10 -74.6(4) . . . . ?
Si2 Si1 Si4 C12 -79.8(4) . . . . ?
Si3 Si1 Si4 C12 173.2(4) . . . . ?
Ti1 Si1 Si4 C12 44.1(4) . . . . ?
Si11 Si5 Si6 C23 -50.3(6) . . . . ?
Si10 Si5 Si6 C23 -159.9(5) . . . . ?
Ti2 Si5 Si6 C23 84.0(5) . . . . ?
Si11 Si5 Si6 C24 69.1(7) . . . . ?
Si10 Si5 Si6 C24 -40.5(7) . . . . ?
Ti2 Si5 Si6 C24 -156.6(7) . . . . ?
Si11 Si5 Si6 Si7 -174.06(13) . . . . ?
Si10 Si5 Si6 Si7 76.38(15) . . . . ?
Ti2 Si5 Si6 Si7 -39.75(16) . . . . ?
C23 Si6 Si7 C26 111.4(6) . . . . ?
C24 Si6 Si7 C26 -1.8(6) . . . . ?
Si5 Si6 Si7 C26 -126.2(4) . . . . ?
C23 Si6 Si7 C25 -1.6(6) . . . . ?
C24 Si6 Si7 C25 -114.8(6) . . . . ?
Si5 Si6 Si7 C25 120.8(4) . . . . ?
C23 Si6 Si7 Si8 -124.4(5) . . . . ?
C24 Si6 Si7 Si8 122.4(5) . . . . ?
Si5 Si6 Si7 Si8 -1.99(15) . . . . ?
C26 Si7 Si8 Si12 -66.0(5) . . . . ?
C25 Si7 Si8 Si12 52.3(4) . . . . ?
Si6 Si7 Si8 Si12 174.95(12) . . . . ?
C26 Si7 Si8 Si9 44.7(5) . . . . ?
C25 Si7 Si8 Si9 162.9(4) . . . . ?
Si6 Si7 Si8 Si9 -74.39(14) . . . . ?
C26 Si7 Si8 Ti2 161.9(5) . . . . ?
C25 Si7 Si8 Ti2 -79.9(4) . . . . ?
Si6 Si7 Si8 Ti2 42.84(14) . . . . ?
Si12 Si8 Si9 C27 67.7(4) . . . . ?
Si7 Si8 Si9 C27 -40.1(4) . . . . ?
Ti2 Si8 Si9 C27 -157.2(4) . . . . ?
Si12 Si8 Si9 C28 -52.9(4) . . . . ?
Si7 Si8 Si9 C28 -160.7(4) . . . . ?
Ti2 Si8 Si9 C28 82.2(4) . . . . ?
Si12 Si8 Si9 Si10 -173.90(13) . . . . ?
Si7 Si8 Si9 Si10 78.26(14) . . . . ?
Ti2 Si8 Si9 Si10 -38.87(15) . . . . ?
C27 Si9 Si10 C29 -3.1(7) . . . . ?
C28 Si9 Si10 C29 107.7(7) . . . . ?
Si8 Si9 Si10 C29 -129.7(6) . . . . ?
C27 Si9 Si10 C30 -113.9(7) . . . . ?
C28 Si9 Si10 C30 -3.1(7) . . . . ?
Si8 Si9 Si10 C30 119.5(6) . . . . ?
C27 Si9 Si10 Si5 123.3(3) . . . . ?
C28 Si9 Si10 Si5 -126.0(3) . . . . ?
Si8 Si9 Si10 Si5 -3.34(17) . . . . ?
Si11 Si5 Si10 C29 -60.9(7) . . . . ?
Si6 Si5 Si10 C29 47.9(7) . . . . ?
Ti2 Si5 Si10 C29 165.5(7) . . . . ?
Si11 Si5 Si10 C30 59.3(7) . . . . ?
Si6 Si5 Si10 C30 168.1(7) . . . . ?
Ti2 Si5 Si10 C30 -74.3(7) . . . . ?
Si11 Si5 Si10 Si9 178.90(14) . . . . ?
Si6 Si5 Si10 Si9 -72.28(15) . . . . ?
Ti2 Si5 Si10 Si9 45.32(17) . . . . ?
Si10 Si5 Si11 C32 173.5(4) . . . . ?
Si6 Si5 Si11 C32 67.3(4) . . . . ?
Ti2 Si5 Si11 C32 -60.6(4) . . . . ?
Si10 Si5 Si11 C33 51.4(5) . . . . ?
Si6 Si5 Si11 C33 -54.8(5) . . . . ?
Ti2 Si5 Si11 C33 177.4(5) . . . . ?
Si10 Si5 Si11 C31 -68.8(4) . . . . ?
Si6 Si5 Si11 C31 -175.0(4) . . . . ?
Ti2 Si5 Si11 C31 57.1(4) . . . . ?
Si7 Si8 Si12 C36 58.4(3) . . . . ?
Si9 Si8 Si12 C36 -47.3(4) . . . . ?
Ti2 Si8 Si12 C36 -176.3(3) . . . . ?
Si7 Si8 Si12 C35 179.5(3) . . . . ?
Si9 Si8 Si12 C35 73.7(4) . . . . ?
Ti2 Si8 Si12 C35 -55.3(4) . . . . ?
Si7 Si8 Si12 C34 -60.1(4) . . . . ?
Si9 Si8 Si12 C34 -165.9(3) . . . . ?
Ti2 Si8 Si12 C34 65.1(4) . . . . ?
O3 K3 O1 C37 0.7(6) . . . . ?
O5 K3 O1 C37 -133.1(6) . . . . ?
O4 K3 O1 C37 -65.6(7) . . . . ?
O6 K3 O1 C37 -145.4(7) . . . . ?
O2 K3 O1 C37 5.8(6) . . . . ?
C50 K3 O1 C37 93.9(6) . . . . ?
C49 K3 O1 C37 113.5(6) . . . . ?
C51 K3 O1 C37 104.5(6) 2 . . . ?
C50 K3 O1 C37 136.6(6) 2 . . . ?
C51 K3 O1 C37 133.9(6) . . . . ?
O3 K3 O1 C48 149.3(6) . . . . ?
O5 K3 O1 C48 15.5(7) . . . . ?
O4 K3 O1 C48 83.0(7) . . . . ?
O6 K3 O1 C48 3.2(6) . . . . ?
O2 K3 O1 C48 154.4(7) . . . . ?
C50 K3 O1 C48 -117.5(6) . . . . ?
C49 K3 O1 C48 -97.8(6) . . . . ?
C51 K3 O1 C48 -106.8(6) 2 . . . ?
C50 K3 O1 C48 -74.8(6) 2 . . . ?
C51 K3 O1 C48 -77.5(6) . . . . ?
O3 K3 O2 C38 -156.5(6) . . . . ?
O5 K3 O2 C38 115.6(6) . . . . ?
O1 K3 O2 C38 29.3(5) . . . . ?
O4 K3 O2 C38 171.3(5) . . . . ?
O6 K3 O2 C38 54.8(6) . . . . ?
C50 K3 O2 C38 -68.1(6) . . . . ?
C49 K3 O2 C38 -42.4(6) . . . . ?
C51 K3 O2 C38 -84.4(6) 2 . . . ?
C50 K3 O2 C38 -37.2(6) 2 . . . ?
C51 K3 O2 C38 -67.5(6) . . . . ?
O3 K3 O2 C39 -36.2(5) . . . . ?
O5 K3 O2 C39 -124.2(6) . . . . ?
O1 K3 O2 C39 149.5(6) . . . . ?
O4 K3 O2 C39 -68.4(6) . . . . ?
O6 K3 O2 C39 175.0(5) . . . . ?
C50 K3 O2 C39 52.2(6) . . . . ?
C49 K3 O2 C39 77.9(6) . . . . ?
C51 K3 O2 C39 35.8(6) 2 . . . ?
C50 K3 O2 C39 83.1(6) 2 . . . ?
C51 K3 O2 C39 52.7(6) . . . . ?
O5 K3 O3 C40 143.1(6) . . . . ?
O1 K3 O3 C40 10.0(7) . . . . ?
O4 K3 O3 C40 147.4(7) . . . . ?
O6 K3 O3 C40 74.8(7) . . . . ?
O2 K3 O3 C40 4.8(6) . . . . ?
C50 K3 O3 C40 -88.2(6) . . . . ?
C49 K3 O3 C40 -79.0(7) . . . . ?
C51 K3 O3 C40 -114.3(6) 2 . . . ?
C50 K3 O3 C40 -103.8(7) 2 . . . ?
C51 K3 O3 C40 -125.5(6) . . . . ?
O5 K3 O3 C41 -7.7(6) . . . . ?
O1 K3 O3 C41 -140.8(6) . . . . ?
O4 K3 O3 C41 -3.4(5) . . . . ?
O6 K3 O3 C41 -76.0(7) . . . . ?
O2 K3 O3 C41 -146.0(6) . . . . ?
C50 K3 O3 C41 121.0(6) . . . . ?
C49 K3 O3 C41 130.2(6) . . . . ?
C51 K3 O3 C41 94.9(6) 2 . . . ?
C50 K3 O3 C41 105.4(6) 2 . . . ?
C51 K3 O3 C41 83.7(6) . . . . ?
O3 K3 O4 C43 158.8(6) . . . . ?
O5 K3 O4 C43 -25.8(5) . . . . ?
O1 K3 O4 C43 -114.5(5) . . . . ?
O6 K3 O4 C43 -53.0(6) . . . . ?
O2 K3 O4 C43 -169.8(5) . . . . ?
C50 K3 O4 C43 88.7(6) . . . . ?
C49 K3 O4 C43 66.7(6) . . . . ?
C51 K3 O4 C43 73.9(6) 2 . . . ?
C50 K3 O4 C43 38.5(6) 2 . . . ?
C51 K3 O4 C43 47.9(6) . . . . ?
O3 K3 O4 C42 34.2(5) . . . . ?
O5 K3 O4 C42 -150.4(6) . . . . ?
O1 K3 O4 C42 120.9(5) . . . . ?
O6 K3 O4 C42 -177.5(5) . . . . ?
O2 K3 O4 C42 65.7(5) . . . . ?
C50 K3 O4 C42 -35.9(6) . . . . ?
C49 K3 O4 C42 -57.9(6) . . . . ?
C51 K3 O4 C42 -50.7(5) 2 . . . ?
C50 K3 O4 C42 -86.1(6) 2 . . . ?
C51 K3 O4 C42 -76.7(5) . . . . ?
O3 K3 O5 C44 -2.8(6) . . . . ?
O1 K3 O5 C44 129.8(6) . . . . ?
O4 K3 O5 C44 -7.1(6) . . . . ?
O6 K3 O5 C44 142.1(6) . . . . ?
O2 K3 O5 C44 63.9(7) . . . . ?
C50 K3 O5 C44 -111.8(6) . . . . ?
C49 K3 O5 C44 -140.4(6) . . . . ?
C51 K3 O5 C44 -97.4(6) 2 . . . ?
C50 K3 O5 C44 -138.4(6) 2 . . . ?
C51 K3 O5 C44 -114.0(6) . . . . ?
O3 K3 O5 C45 -150.3(6) . . . . ?
O1 K3 O5 C45 -17.8(6) . . . . ?
O4 K3 O5 C45 -154.6(6) . . . . ?
O6 K3 O5 C45 -5.4(5) . . . . ?
O2 K3 O5 C45 -83.7(6) . . . . ?
C50 K3 O5 C45 100.7(6) . . . . ?
C49 K3 O5 C45 72.1(6) . . . . ?
C51 K3 O5 C45 115.0(6) 2 . . . ?
C50 K3 O5 C45 74.1(6) 2 . . . ?
C51 K3 O5 C45 98.5(6) . . . . ?
O3 K3 O6 C47 -115.7(6) . . . . ?
O5 K3 O6 C47 158.5(6) . . . . ?
O1 K3 O6 C47 -34.9(5) . . . . ?
O4 K3 O6 C47 -174.4(5) . . . . ?
O2 K3 O6 C47 -60.1(6) . . . . ?
C50 K3 O6 C47 44.5(6) . . . . ?
C49 K3 O6 C47 40.6(6) . . . . ?
C51 K3 O6 C47 75.0(6) 2 . . . ?
C50 K3 O6 C47 63.1(6) 2 . . . ?
C51 K3 O6 C47 83.0(6) . . . . ?
O3 K3 O6 C46 121.7(6) . . . . ?
O5 K3 O6 C46 35.9(5) . . . . ?
O1 K3 O6 C46 -157.5(6) . . . . ?
O4 K3 O6 C46 63.0(6) . . . . ?
O2 K3 O6 C46 177.3(5) . . . . ?
C50 K3 O6 C46 -78.1(6) . . . . ?
C49 K3 O6 C46 -82.0(6) . . . . ?
C51 K3 O6 C46 -47.6(6) 2 . . . ?
C50 K3 O6 C46 -59.4(5) 2 . . . ?
C51 K3 O6 C46 -39.6(6) . . . . ?
O10 K1 O7 C57 -89.2(18) . . . . ?
O11 K1 O7 C57 -167.6(13) . . . . ?
C55 K1 O7 C57 85.0(14) . . . . ?
C54 K1 O7 C57 55.1(15) . . . . ?
O8 K1 O7 C57 -28.7(13) . . . . ?
O12 K1 O7 C57 157.8(14) . . . . ?
C56 K1 O7 C57 84.1(13) . . . . ?
C53 K1 O7 C57 42.8(14) . . . . ?
C52 K1 O7 C57 60.2(13) . . . . ?
O9 K1 O7 C57 -41.6(14) . . . . ?
C68 K1 O7 C57 120.3(18) . . . . ?
O10 K1 O7 C68 150.5(14) . . . . ?
O11 K1 O7 C68 72.1(13) . . . . ?
C55 K1 O7 C68 -35.3(15) . . . . ?
C54 K1 O7 C68 -65.1(15) . . . . ?
O8 K1 O7 C68 -149.0(14) . . . . ?
O12 K1 O7 C68 37.6(12) . . . . ?
C56 K1 O7 C68 -36.2(13) . . . . ?
C53 K1 O7 C68 -77.5(13) . . . . ?
C52 K1 O7 C68 -60.1(12) . . . . ?
O9 K1 O7 C68 -161.9(12) . . . . ?
O7 K1 O8 C59 -157.0(13) . . . . ?
O10 K1 O8 C59 -1.2(13) . . . . ?
O11 K1 O8 C59 -64.7(16) . . . . ?
C55 K1 O8 C59 101.7(11) . . . . ?
C54 K1 O8 C59 81.3(12) . . . . ?
O12 K1 O8 C59 -151.2(11) . . . . ?
C56 K1 O8 C59 125.8(11) . . . . ?
C53 K1 O8 C59 93.3(12) . . . . ?
C52 K1 O8 C59 118.4(12) . . . . ?
O9 K1 O8 C59 8.2(11) . . . . ?
C68 K1 O8 C59 -167.6(12) . . . . ?
O7 K1 O8 C58 -0.5(11) . . . . ?
O10 K1 O8 C58 155.3(11) . . . . ?
O11 K1 O8 C58 91.8(14) . . . . ?
C55 K1 O8 C58 -101.8(11) . . . . ?
C54 K1 O8 C58 -122.2(11) . . . . ?
O12 K1 O8 C58 5.4(12) . . . . ?
C56 K1 O8 C58 -77.7(11) . . . . ?
C53 K1 O8 C58 -110.2(11) . . . . ?
C52 K1 O8 C58 -85.1(11) . . . . ?
O9 K1 O8 C58 164.7(12) . . . . ?
C68 K1 O8 C58 -11.1(11) . . . . ?
O7 K1 O9 C60 -4.5(13) . . . . ?
O10 K1 O9 C60 151.9(14) . . . . ?
O11 K1 O9 C60 127.5(12) . . . . ?
C55 K1 O9 C60 -134.7(12) . . . . ?
C54 K1 O9 C60 -128.8(13) . . . . ?
O8 K1 O9 C60 -17.2(12) . . . . ?
O12 K1 O9 C60 42.1(18) . . . . ?
C56 K1 O9 C60 -109.0(12) . . . . ?
C53 K1 O9 C60 -103.0(13) . . . . ?
C52 K1 O9 C60 -91.3(12) . . . . ?
C68 K1 O9 C60 -12.2(14) . . . . ?
O7 K1 O9 C61 -162.8(9) . . . . ?
O10 K1 O9 C61 -6.4(8) . . . . ?
O11 K1 O9 C61 -30.8(10) . . . . ?
C55 K1 O9 C61 67.1(9) . . . . ?
C54 K1 O9 C61 72.9(9) . . . . ?
O8 K1 O9 C61 -175.5(11) . . . . ?
O12 K1 O9 C61 -116.1(11) . . . . ?
C56 K1 O9 C61 92.8(9) . . . . ?
C53 K1 O9 C61 98.7(9) . . . . ?
C52 K1 O9 C61 110.5(9) . . . . ?
C68 K1 O9 C61 -170.4(8) . . . . ?
O7 K1 O10 C62 38(3) . . . . ?
O11 K1 O10 C62 132(2) . . . . ?
C55 K1 O10 C62 -136(2) . . . . ?
C54 K1 O10 C62 -112(2) . . . . ?
O8 K1 O10 C62 -11(3) . . . . ?
O12 K1 O10 C62 132(2) . . . . ?
C56 K1 O10 C62 -134(2) . . . . ?
C53 K1 O10 C62 -94(2) . . . . ?
C52 K1 O10 C62 -106(2) . . . . ?
O9 K1 O10 C62 -20(2) . . . . ?
C68 K1 O10 C62 86(4) . . . . ?
O7 K1 O10 C63 -96(2) . . . . ?
O11 K1 O10 C63 -1.6(15) . . . . ?
C55 K1 O10 C63 89.5(16) . . . . ?
C54 K1 O10 C63 113.9(16) . . . . ?
O8 K1 O10 C63 -144.7(16) . . . . ?
O12 K1 O10 C63 -2.2(17) . . . . ?
C56 K1 O10 C63 91.7(16) . . . . ?
C53 K1 O10 C63 131.7(16) . . . . ?
C52 K1 O10 C63 119.8(15) . . . . ?
O9 K1 O10 C63 -154.3(17) . . . . ?
C68 K1 O10 C63 -48(3) . . . . ?
O7 K1 O11 C64 -177.0(13) . . . . ?
O10 K1 O11 C64 33.5(14) . . . . ?
C55 K1 O11 C64 -55.2(14) . . . . ?
C54 K1 O11 C64 -32.5(15) . . . . ?
O8 K1 O11 C64 113.4(14) . . . . ?
O12 K1 O11 C64 -147.0(15) . . . . ?
C56 K1 O11 C64 -76.8(15) . . . . ?
C53 K1 O11 C64 -37.5(17) . . . . ?
C52 K1 O11 C64 -70.6(17) . . . . ?
O9 K1 O11 C64 56.8(14) . . . . ?
C68 K1 O11 C64 -156.7(14) . . . . ?
O7 K1 O11 C65 -29(3) . . . . ?
O10 K1 O11 C65 -179(2) . . . . ?
C55 K1 O11 C65 93(2) . . . . ?
C54 K1 O11 C65 115(2) . . . . ?
O8 K1 O11 C65 -99(3) . . . . ?
O12 K1 O11 C65 1(2) . . . . ?
C56 K1 O11 C65 71(2) . . . . ?
C53 K1 O11 C65 110(2) . . . . ?
C52 K1 O11 C65 77(2) . . . . ?
O9 K1 O11 C65 -155(2) . . . . ?
C68 K1 O11 C65 -9(2) . . . . ?
O7 K1 O12 C67 10.7(8) . . . . ?
O10 K1 O12 C67 -137.3(9) . . . . ?
O11 K1 O12 C67 -137.8(9) . . . . ?
C55 K1 O12 C67 132.3(8) . . . . ?
C54 K1 O12 C67 125.1(8) . . . . ?
O8 K1 O12 C67 5.0(9) . . . . ?
C56 K1 O12 C67 110.7(9) . . . . ?
C53 K1 O12 C67 96.0(8) . . . . ?
C52 K1 O12 C67 90.3(8) . . . . ?
O9 K1 O12 C67 -44.7(14) . . . . ?
C68 K1 O12 C67 28.7(8) . . . . ?
O7 K1 O12 C66 144.3(9) . . . . ?
O10 K1 O12 C66 -3.6(9) . . . . ?
O11 K1 O12 C66 -4.2(7) . . . . ?
C55 K1 O12 C66 -94.1(7) . . . . ?
C54 K1 O12 C66 -101.3(7) . . . . ?
O8 K1 O12 C66 138.6(7) . . . . ?
C56 K1 O12 C66 -115.6(8) . . . . ?
C53 K1 O12 C66 -130.4(7) . . . . ?
C52 K1 O12 C66 -136.1(7) . . . . ?
O9 K1 O12 C66 88.9(12) . . . . ?
C68 K1 O12 C66 162.3(10) . . . . ?
O14 K2 O13 C80 -144.3(12) . . . . ?
C77 K2 O13 C80 45.6(10) . . . . ?
C55 K2 O13 C80 -31.4(11) . . . . ?
C56 K2 O13 C80 -37.7(12) . . . . ?
C54 K2 O13 C80 -53.3(10) . . . . ?
C52 K2 O13 C80 -70.4(12) . . . . ?
C53 K2 O13 C80 -75.4(11) . . . . ?
O15 K2 O13 C80 -174.1(10) . . . . ?
C73 K2 O13 C80 175.2(9) . . . . ?
C69 K2 O13 C80 -127.4(15) . . . . ?
C75 K2 O13 C80 96.3(10) . . . . ?
O16 K2 O13 C80 124.0(9) . . . . ?
O14 K2 O13 C69 -16.8(7) . . . . ?
C77 K2 O13 C69 173.0(8) . . . . ?
C55 K2 O13 C69 96.1(8) . . . . ?
C56 K2 O13 C69 89.7(8) . . . . ?
C54 K2 O13 C69 74.1(8) . . . . ?
C52 K2 O13 C69 57.1(8) . . . . ?
C53 K2 O13 C69 52.0(8) . . . . ?
O15 K2 O13 C69 -46.6(8) . . . . ?
C73 K2 O13 C69 -57.3(10) . . . . ?
C75 K2 O13 C69 -136.3(8) . . . . ?
O16 K2 O13 C69 -108.5(9) . . . . ?
C77 K2 O14 C71 -127.9(8) . . . . ?
C55 K2 O14 C71 125.8(7) . . . . ?
C56 K2 O14 C71 96.5(8) . . . . ?
C54 K2 O14 C71 126.7(8) . . . . ?
C52 K2 O14 C71 85.1(8) . . . . ?
C53 K2 O14 C71 102.7(8) . . . . ?
O15 K2 O14 C71 0.0(7) . . . . ?
C73 K2 O14 C71 3.7(8) . . . . ?
C69 K2 O14 C71 -158.5(11) . . . . ?
C75 K2 O14 C71 -32.4(10) . . . . ?
O16 K2 O14 C71 -9.7(9) . . . . ?
C77 K2 O14 C70 11.7(12) . . . . ?
C55 K2 O14 C70 -94.6(10) . . . . ?
C56 K2 O14 C70 -123.8(9) . . . . ?
C54 K2 O14 C70 -93.7(9) . . . . ?
C52 K2 O14 C70 -135.3(9) . . . . ?
C53 K2 O14 C70 -117.6(9) . . . . ?
O15 K2 O14 C70 139.6(11) . . . . ?
C73 K2 O14 C70 143.3(10) . . . . ?
C69 K2 O14 C70 -18.9(8) . . . . ?
C75 K2 O14 C70 107.2(9) . . . . ?
O16 K2 O14 C70 129.9(9) . . . . ?
O14 K2 O15 C73 170.9(9) . . . . ?
C77 K2 O15 C73 -47.5(10) . . . . ?
C55 K2 O15 C73 74.0(8) . . . . ?
C56 K2 O15 C73 56.2(8) . . . . ?
C54 K2 O15 C73 103.1(8) . . . . ?
C52 K2 O15 C73 71.9(8) . . . . ?
C53 K2 O15 C73 97.3(8) . . . . ?
C69 K2 O15 C73 -177.1(8) . . . . ?
C75 K2 O15 C73 -33.3(7) . . . . ?
O16 K2 O15 C73 -19.2(7) . . . . ?
O14 K2 O15 C72 37.7(7) . . . . ?
C77 K2 O15 C72 179.3(8) . . . . ?
C55 K2 O15 C72 -59.3(9) . . . . ?
C56 K2 O15 C72 -77.0(8) . . . . ?
C54 K2 O15 C72 -30.2(8) . . . . ?
C52 K2 O15 C72 -61.4(7) . . . . ?
C53 K2 O15 C72 -36.0(8) . . . . ?
C73 K2 O15 C72 -133.3(12) . . . . ?
C69 K2 O15 C72 49.6(7) . . . . ?
C75 K2 O15 C72 -166.6(8) . . . . ?
O16 K2 O15 C72 -152.5(8) . . . . ?
O14 K2 O16 C74 0.5(8) . . . . ?
C77 K2 O16 C74 151.7(7) . . . . ?
C55 K2 O16 C74 -136.2(7) . . . . ?
C56 K2 O16 C74 -124.4(7) . . . . ?
C54 K2 O16 C74 -113.5(7) . . . . ?
C52 K2 O16 C74 -98.5(7) . . . . ?
C53 K2 O16 C74 -88.9(7) . . . . ?
O15 K2 O16 C74 -9.1(6) . . . . ?
C73 K2 O16 C74 -22.2(6) . . . . ?
C69 K2 O16 C74 29.5(9) . . . . ?
C75 K2 O16 C74 134.9(11) . . . . ?
O14 K2 O16 C75 -134.4(7) . . . . ?
C77 K2 O16 C75 16.8(8) . . . . ?
C55 K2 O16 C75 88.9(7) . . . . ?
C56 K2 O16 C75 100.7(7) . . . . ?
C54 K2 O16 C75 111.6(7) . . . . ?
C52 K2 O16 C75 126.7(7) . . . . ?
C53 K2 O16 C75 136.3(7) . . . . ?
O15 K2 O16 C75 -144.0(8) . . . . ?
C73 K2 O16 C75 -157.1(9) . . . . ?
C69 K2 O16 C75 -105.4(8) . . . . ?
O14 K2 O17 C77 -105.4(11) . . . . ?
C55 K2 O17 C77 50.4(10) . . . . ?
C56 K2 O17 C77 76.5(10) . . . . ?
C54 K2 O17 C77 42.7(10) . . . . ?
C52 K2 O17 C77 89.2(9) . . . . ?
C53 K2 O17 C77 69.4(10) . . . . ?
O15 K2 O17 C77 -171.1(10) . . . . ?
C73 K2 O17 C77 173.0(10) . . . . ?
C69 K2 O17 C77 -59.2(11) . . . . ?
C75 K2 O17 C77 173.7(12) . . . . ?
O16 K2 O17 C77 165.9(10) . . . . ?
O14 K2 O17 C76 111.9(8) . . . . ?
C77 K2 O17 C76 -142.7(14) . . . . ?
C55 K2 O17 C76 -92.3(7) . . . . ?
C56 K2 O17 C76 -66.2(7) . . . . ?
C54 K2 O17 C76 -100.0(7) . . . . ?
C52 K2 O17 C76 -53.5(8) . . . . ?
C53 K2 O17 C76 -73.4(8) . . . . ?
O15 K2 O17 C76 46.2(8) . . . . ?
C73 K2 O17 C76 30.3(8) . . . . ?
C69 K2 O17 C76 158.1(7) . . . . ?
C75 K2 O17 C76 30.9(7) . . . . ?
O16 K2 O17 C76 23.2(7) . . . . ?
O14 K2 O18 C79 7.3(10) . . . . ?
C77 K2 O18 C79 -152.8(13) . . . . ?
C55 K2 O18 C79 119.0(10) . . . . ?
C56 K2 O18 C79 134.9(9) . . . . ?
C54 K2 O18 C79 93.6(9) . . . . ?
C52 K2 O18 C79 119.7(9) . . . . ?
C53 K2 O18 C79 92.9(9) . . . . ?
O15 K2 O18 C79 -57.5(14) . . . . ?
C73 K2 O18 C79 -110.0(11) . . . . ?
C69 K2 O18 C79 11.7(9) . . . . ?
C75 K2 O18 C79 -131.1(9) . . . . ?
O16 K2 O18 C79 -133.0(9) . . . . ?
O14 K2 O18 C78 151.5(8) . . . . ?
C77 K2 O18 C78 -8.6(8) . . . . ?
C55 K2 O18 C78 -96.8(9) . . . . ?
C56 K2 O18 C78 -81.0(9) . . . . ?
C54 K2 O18 C78 -122.2(9) . . . . ?
C52 K2 O18 C78 -96.2(9) . . . . ?
C53 K2 O18 C78 -122.9(9) . . . . ?
O15 K2 O18 C78 86.7(12) . . . . ?
C73 K2 O18 C78 34.1(13) . . . . ?
C69 K2 O18 C78 155.9(9) . . . . ?
C75 K2 O18 C78 13.0(9) . . . . ?
O16 K2 O18 C78 11.2(10) . . . . ?
C1 Ti1 C1 C5 112.0(8) 2_755 . . . ?
C2 Ti1 C1 C5 -115.0(11) . . . . ?
C2 Ti1 C1 C5 -8.4(13) 2_755 . . . ?
C5 Ti1 C1 C5 -151.3(15) 2_755 . . . ?
C3 Ti1 C1 C5 -78.0(9) . . . . ?
C3 Ti1 C1 C5 -56.6(10) 2_755 . . . ?
C4 Ti1 C1 C5 -35.9(7) . . . . ?
C4 Ti1 C1 C5 -104.7(11) 2_755 . . . ?
Si1 Ti1 C1 C5 150.0(8) 2_755 . . . ?
Si1 Ti1 C1 C5 74.0(8) . . . . ?
C1 Ti1 C1 C2 -133.0(7) 2_755 . . . ?
C2 Ti1 C1 C2 106.6(12) 2_755 . . . ?
C5 Ti1 C1 C2 -36.3(14) 2_755 . . . ?
C5 Ti1 C1 C2 115.0(11) . . . . ?
C3 Ti1 C1 C2 37.0(7) . . . . ?
C3 Ti1 C1 C2 58.4(9) 2_755 . . . ?
C4 Ti1 C1 C2 79.1(8) . . . . ?
C4 Ti1 C1 C2 10.4(11) 2_755 . . . ?
Si1 Ti1 C1 C2 -95.0(7) 2_755 . . . ?
Si1 Ti1 C1 C2 -170.9(7) . . . . ?
C5 C1 C2 C3 -0.4(12) . . . . ?
Ti1 C1 C2 C3 -65.8(8) . . . . ?
C5 C1 C2 Ti1 65.5(7) . . . . ?
C1 Ti1 C2 C3 114.4(11) . . . . ?
C1 Ti1 C2 C3 -80.6(11) 2_755 . . . ?
C2 Ti1 C2 C3 -15.4(7) 2_755 . . . ?
C5 Ti1 C2 C3 -85.8(9) 2_755 . . . ?
C5 Ti1 C2 C3 77.6(9) . . . . ?
C3 Ti1 C2 C3 -24.3(11) 2_755 . . . ?
C4 Ti1 C2 C3 38.3(9) . . . . ?
C4 Ti1 C2 C3 -58.0(9) 2_755 . . . ?
Si1 Ti1 C2 C3 -162.7(8) 2_755 . . . ?
Si1 Ti1 C2 C3 125.1(7) . . . . ?
C1 Ti1 C2 C1 165.1(10) 2_755 . . . ?
C2 Ti1 C2 C1 -129.7(7) 2_755 . . . ?
C5 Ti1 C2 C1 159.8(8) 2_755 . . . ?
C5 Ti1 C2 C1 -36.8(8) . . . . ?
C3 Ti1 C2 C1 -114.4(11) . . . . ?
C3 Ti1 C2 C1 -138.6(8) 2_755 . . . ?
C4 Ti1 C2 C1 -76.1(8) . . . . ?
C4 Ti1 C2 C1 -172.3(8) 2_755 . . . ?
Si1 Ti1 C2 C1 82.9(7) 2_755 . . . ?
Si1 Ti1 C2 C1 10.7(8) . . . . ?
C1 C2 C3 C4 -0.2(13) . . . . ?
Ti1 C2 C3 C4 -65.3(8) . . . . ?
C1 C2 C3 Ti1 65.1(7) . . . . ?
C1 Ti1 C3 C2 -39.0(7) . . . . ?
C1 Ti1 C3 C2 138.7(7) 2_755 . . . ?
C2 Ti1 C3 C2 170.1(5) 2_755 . . . ?
C5 Ti1 C3 C2 109.1(8) 2_755 . . . ?
C5 Ti1 C3 C2 -79.6(9) . . . . ?
C3 Ti1 C3 C2 156.8(10) 2_755 . . . ?
C4 Ti1 C3 C2 -114.9(13) . . . . ?
C4 Ti1 C3 C2 121.5(8) 2_755 . . . ?
Si1 Ti1 C3 C2 20.1(9) 2_755 . . . ?
Si1 Ti1 C3 C2 -80.8(8) . . . . ?
C1 Ti1 C3 C4 75.9(10) . . . . ?
C1 Ti1 C3 C4 -106.4(10) 2_755 . . . ?
C2 Ti1 C3 C4 114.9(13) . . . . ?
C2 Ti1 C3 C4 -74.9(10) 2_755 . . . ?
C5 Ti1 C3 C4 -136.0(10) 2_755 . . . ?
C5 Ti1 C3 C4 35.3(9) . . . . ?
C3 Ti1 C3 C4 -88.3(10) 2_755 . . . ?
C4 Ti1 C3 C4 -123.6(11) 2_755 . . . ?
Si1 Ti1 C3 C4 135.1(9) 2_755 . . . ?
Si1 Ti1 C3 C4 34.1(11) . . . . ?
C2 C3 C4 C5 0.8(14) . . . . ?
Ti1 C3 C4 C5 -64.7(9) . . . . ?
C2 C3 C4 Ti1 65.4(8) . . . . ?
C1 Ti1 C4 C5 37.1(8) . . . . ?
C1 Ti1 C4 C5 -135.7(8) 2_755 . . . ?
C2 Ti1 C4 C5 80.0(9) . . . . ?
C2 Ti1 C4 C5 -129.7(9) 2_755 . . . ?
C5 Ti1 C4 C5 178.1(3) 2_755 . . . ?
C3 Ti1 C4 C5 116.9(13) . . . . ?
C3 Ti1 C4 C5 -158.1(9) 2_755 . . . ?
C4 Ti1 C4 C5 173.2(10) 2_755 . . . ?
Si1 Ti1 C4 C5 46.2(11) 2_755 . . . ?
Si1 Ti1 C4 C5 -39.1(9) . . . . ?
C1 Ti1 C4 C3 -79.8(9) . . . . ?
C1 Ti1 C4 C3 107.4(9) 2_755 . . . ?
C2 Ti1 C4 C3 -36.9(8) . . . . ?
C2 Ti1 C4 C3 113.4(9) 2_755 . . . ?
C5 Ti1 C4 C3 61.2(11) 2_755 . . . ?
C5 Ti1 C4 C3 -116.9(13) . . . . ?
C3 Ti1 C4 C3 85.0(10) 2_755 . . . ?
C4 Ti1 C4 C3 56.3(8) 2_755 . . . ?
Si1 Ti1 C4 C3 -70.6(12) 2_755 . . . ?
Si1 Ti1 C4 C3 -156.0(8) . . . . ?
C3 C4 C5 C1 -1.0(14) . . . . ?
Ti1 C4 C5 C1 -65.1(8) . . . . ?
C3 C4 C5 Ti1 64.1(9) . . . . ?
C2 C1 C5 C4 0.9(13) . . . . ?
Ti1 C1 C5 C4 65.7(9) . . . . ?
C2 C1 C5 Ti1 -64.9(7) . . . . ?
C1 Ti1 C5 C4 -116.4(11) . . . . ?
C1 Ti1 C5 C4 81.5(11) 2_755 . . . ?
C2 Ti1 C5 C4 -77.9(8) . . . . ?
C2 Ti1 C5 C4 58.9(9) 2_755 . . . ?
C5 Ti1 C5 C4 -5.3(8) 2_755 . . . ?
C3 Ti1 C5 C4 -37.6(8) . . . . ?
C3 Ti1 C5 C4 23.0(10) 2_755 . . . ?
C4 Ti1 C5 C4 -9.1(14) 2_755 . . . ?
Si1 Ti1 C5 C4 -149.4(8) 2_755 . . . ?
Si1 Ti1 C5 C4 141.6(9) . . . . ?
C1 Ti1 C5 C1 -162.0(11) 2_755 . . . ?
C2 Ti1 C5 C1 38.5(7) . . . . ?
C2 Ti1 C5 C1 175.4(7) 2_755 . . . ?
C5 Ti1 C5 C1 111.2(8) 2_755 . . . ?
C3 Ti1 C5 C1 78.9(8) . . . . ?
C3 Ti1 C5 C1 139.5(8) 2_755 . . . ?
C4 Ti1 C5 C1 116.4(11) . . . . ?
C4 Ti1 C5 C1 107.3(10) 2_755 . . . ?
Si1 Ti1 C5 C1 -33.0(8) 2_755 . . . ?
Si1 Ti1 C5 C1 -102.0(8) . . . . ?
C17 C13 C14 C15 -1.6(11) . . . . ?
Ti2 C13 C14 C15 -65.9(7) . . . . ?
C17 C13 C14 Ti2 64.3(8) . . . . ?
C13 C14 C15 C16 0.9(12) . . . . ?
Ti2 C14 C15 C16 -65.9(8) . . . . ?
C13 C14 C15 Ti2 66.8(7) . . . . ?
C14 C15 C16 C17 0.1(14) . . . . ?
Ti2 C15 C16 C17 -64.5(9) . . . . ?
C14 C15 C16 Ti2 64.6(7) . . . . ?
C14 C13 C17 C16 1.7(13) . . . . ?
Ti2 C13 C17 C16 65.6(8) . . . . ?
C14 C13 C17 Ti2 -63.9(7) . . . . ?
C15 C16 C17 C13 -1.1(15) . . . . ?
Ti2 C16 C17 C13 -66.0(8) . . . . ?
C15 C16 C17 Ti2 64.9(9) . . . . ?
C22 C18 C19 C20 -0.6(13) . . . . ?
Ti2 C18 C19 C20 65.5(8) . . . . ?
C22 C18 C19 Ti2 -66.1(8) . . . . ?
C18 C19 C20 C21 0.2(12) . . . . ?
Ti2 C19 C20 C21 64.8(7) . . . . ?
C18 C19 C20 Ti2 -64.6(8) . . . . ?
C19 C20 C21 C22 0.3(12) . . . . ?
Ti2 C20 C21 C22 65.1(8) . . . . ?
C19 C20 C21 Ti2 -64.8(7) . . . . ?
C20 C21 C22 C18 -0.7(12) . . . . ?
Ti2 C21 C22 C18 65.0(8) . . . . ?
C20 C21 C22 Ti2 -65.7(7) . . . . ?
C19 C18 C22 C21 0.8(13) . . . . ?
Ti2 C18 C22 C21 -65.2(8) . . . . ?
C19 C18 C22 Ti2 66.0(8) . . . . ?
C48 O1 C37 C38 172.3(7) . . . . ?
K3 O1 C37 C38 -37.5(9) . . . . ?
C39 O2 C38 C37 -178.9(8) . . . . ?
K3 O2 C38 C37 -61.6(8) . . . . ?
O1 C37 C38 O2 67.0(9) . . . . ?
C38 O2 C39 C40 -174.6(8) . . . . ?
K3 O2 C39 C40 66.5(8) . . . . ?
C41 O3 C40 C39 178.3(8) . . . . ?
K3 O3 C40 C39 25.4(10) . . . . ?
O2 C39 C40 O3 -63.0(10) . . . . ?
C40 O3 C41 C42 179.4(8) . . . . ?
K3 O3 C41 C42 -26.8(9) . . . . ?
C43 O4 C42 C41 169.5(7) . . . . ?
K3 O4 C42 C41 -65.9(8) . . . . ?
O3 C41 C42 O4 62.8(10) . . . . ?
C42 O4 C43 C44 179.2(8) . . . . ?
K3 O4 C43 C44 57.2(8) . . . . ?
C45 O5 C44 C43 -172.9(7) . . . . ?
K3 O5 C44 C43 37.6(9) . . . . ?
O4 C43 C44 O5 -62.9(10) . . . . ?
C44 O5 C45 C46 -173.8(7) . . . . ?
K3 O5 C45 C46 -24.4(9) . . . . ?
C47 O6 C46 C45 174.9(8) . . . . ?
K3 O6 C46 C45 -66.9(8) . . . . ?
O5 C45 C46 O6 62.2(10) . . . . ?
C46 O6 C47 C48 -174.2(8) . . . . ?
K3 O6 C47 C48 67.3(8) . . . . ?
C37 O1 C48 C47 178.5(8) . . . . ?
K3 O1 C48 C47 27.6(10) . . . . ?
O6 C47 C48 O1 -65.1(10) . . . . ?
O3 K3 C49 C50 -133.2(5) . . . 2 ?
O5 K3 C49 C50 4.6(6) . . . 2 ?
O1 K3 C49 C50 116.4(5) . . . 2 ?
O4 K3 C49 C50 -64.3(5) . . . 2 ?
O6 K3 C49 C50 60.1(6) . . . 2 ?
O2 K3 C49 C50 170.1(5) . . . 2 ?
C50 K3 C49 C50 -112.2(10) . . . 2 ?
C51 K3 C49 C50 -74.9(6) 2 . . 2 ?
C51 K3 C49 C50 -36.2(5) . . . 2 ?
O3 K3 C49 C50 -21.0(6) . . . . ?
O5 K3 C49 C50 116.8(5) . . . . ?
O1 K3 C49 C50 -131.4(5) . . . . ?
O4 K3 C49 C50 47.8(6) . . . . ?
O6 K3 C49 C50 172.3(5) . . . . ?
O2 K3 C49 C50 -77.7(6) . . . . ?
C51 K3 C49 C50 37.3(5) 2 . . . ?
C50 K3 C49 C50 112.2(10) 2 . . . ?
C51 K3 C49 C50 75.9(6) . . . . ?
O3 K3 C49 K3 -77.75(17) . . . 2 ?
O5 K3 C49 K3 60.08(17) . . . 2 ?
O1 K3 C49 K3 171.89(13) . . . 2 ?
O4 K3 C49 K3 -8.9(2) . . . 2 ?
O6 K3 C49 K3 115.58(13) . . . 2 ?
O2 K3 C49 K3 -134.41(13) . . . 2 ?
C50 K3 C49 K3 -56.7(5) . . . 2 ?
C51 K3 C49 K3 -19.4(3) 2 . . 2 ?
C50 K3 C49 K3 55.5(5) 2 . . 2 ?
C51 K3 C49 K3 19.2(3) . . . 2 ?
C50 C49 C50 C51 -0.1(4) 2 . . 2 ?
K3 C49 C50 C51 -73.9(6) . . . 2 ?
K3 C49 C50 C51 71.0(6) 2 . . 2 ?
C50 C49 C50 K3 73.8(2) 2 . . . ?
K3 C49 C50 K3 144.9(3) 2 . . . ?
C50 C49 C50 K3 -71.1(3) 2 . . 2 ?
K3 C49 C50 K3 -144.9(3) . . . 2 ?
O3 K3 C50 C51 -88.0(5) . . . 2 ?
O5 K3 C50 C51 33.3(6) . . . 2 ?
O1 K3 C50 C51 159.2(5) . . . 2 ?
O4 K3 C50 C51 -35.2(6) . . . 2 ?
O6 K3 C50 C51 102.2(5) . . . 2 ?
O2 K3 C50 C51 -144.0(5) . . . 2 ?
C49 K3 C50 C51 111.1(8) . . . 2 ?
C50 K3 C50 C51 74.5(5) 2 . . 2 ?
C51 K3 C50 C51 36.5(5) . . . 2 ?
O3 K3 C50 C49 161.0(6) . . . . ?
O5 K3 C50 C49 -77.7(6) . . . . ?
O1 K3 C50 C49 48.1(6) . . . . ?
O4 K3 C50 C49 -146.3(5) . . . . ?
O6 K3 C50 C49 -8.9(6) . . . . ?
O2 K3 C50 C49 104.9(5) . . . . ?
C51 K3 C50 C49 -111.1(8) 2 . . . ?
C50 K3 C50 C49 -36.5(6) 2 . . . ?
C51 K3 C50 C49 -74.5(6) . . . . ?
O3 K3 C50 K3 -146.7(4) . . . 2 ?
O5 K3 C50 K3 -25.4(6) . . . 2 ?
O1 K3 C50 K3 100.5(4) . . . 2 ?
O4 K3 C50 K3 -93.9(5) . . . 2 ?
O6 K3 C50 K3 43.5(5) . . . 2 ?
O2 K3 C50 K3 157.3(4) . . . 2 ?
C49 K3 C50 K3 52.3(6) . . . 2 ?
C51 K3 C50 K3 -58.7(5) 2 . . 2 ?
C50 K3 C50 K3 15.8(5) 2 . . 2 ?
C51 K3 C50 K3 -22.2(4) . . . 2 ?
O3 K3 C51 C50 139.4(5) . . . 2 ?
O5 K3 C51 C50 -106.6(5) . . . 2 ?
O1 K3 C51 C50 6.2(6) . . . 2 ?
O4 K3 C51 C50 -161.6(5) . . . 2 ?
O6 K3 C51 C50 -51.1(5) . . . 2 ?
O2 K3 C51 C50 75.3(6) . . . 2 ?
C50 K3 C51 C50 76.1(7) . . . 2 ?
C49 K3 C51 C50 36.7(5) . . . 2 ?
C51 K3 C51 C50 113.1(6) 2 . . 2 ?
O3 K3 C51 C51 26.3(3) . . . 2 ?
O5 K3 C51 C51 140.3(3) . . . 2 ?
O1 K3 C51 C51 -106.9(3) . . . 2 ?
O4 K3 C51 C51 85.3(3) . . . 2 ?
O6 K3 C51 C51 -164.2(2) . . . 2 ?
O2 K3 C51 C51 -37.8(3) . . . 2 ?
C50 K3 C51 C51 -37.0(4) . . . 2 ?
C49 K3 C51 C51 -76.3(3) . . . 2 ?
C50 K3 C51 C51 -113.1(6) 2 . . 2 ?
O3 K3 C51 K3 84.9(4) . . . 2 ?
O5 K3 C51 K3 -161.0(4) . . . 2 ?
O1 K3 C51 K3 -48.3(5) . . . 2 ?
O4 K3 C51 K3 143.9(4) . . . 2 ?
O6 K3 C51 K3 -105.6(4) . . . 2 ?
O2 K3 C51 K3 20.8(6) . . . 2 ?
C50 K3 C51 K3 21.6(4) . . . 2 ?
C49 K3 C51 K3 -17.7(3) . . . 2 ?
C51 K3 C51 K3 58.6(5) 2 . . 2 ?
C50 K3 C51 K3 -54.5(5) 2 . . 2 ?
O14 K2 C52 C53 43.1(6) . . . . ?
C77 K2 C52 C53 -118.6(6) . . . . ?
C55 K2 C52 C53 -76.8(6) . . . . ?
C56 K2 C52 C53 -114.2(9) . . . . ?
C54 K2 C52 C53 -37.3(5) . . . . ?
O15 K2 C52 C53 101.0(6) . . . . ?
C73 K2 C52 C53 124.0(6) . . . . ?
C69 K2 C52 C53 10.3(7) . . . . ?
C75 K2 C52 C53 179.4(6) . . . . ?
O16 K2 C52 C53 159.7(6) . . . . ?
O14 K2 C52 C56 157.3(6) . . . . ?
C77 K2 C52 C56 -4.4(7) . . . . ?
C55 K2 C52 C56 37.4(6) . . . . ?
C54 K2 C52 C56 76.9(6) . . . . ?
C53 K2 C52 C56 114.2(9) . . . . ?
O15 K2 C52 C56 -144.8(6) . . . . ?
C73 K2 C52 C56 -121.8(7) . . . . ?
C69 K2 C52 C56 124.5(7) . . . . ?
C75 K2 C52 C56 -66.4(7) . . . . ?
O16 K2 C52 C56 -86.1(6) . . . . ?
O14 K2 C52 K1 102.0(5) . . . . ?
C77 K2 C52 K1 -59.7(6) . . . . ?
C55 K2 C52 K1 -17.8(4) . . . . ?
C56 K2 C52 K1 -55.3(6) . . . . ?
C54 K2 C52 K1 21.7(4) . . . . ?
C53 K2 C52 K1 59.0(6) . . . . ?
O15 K2 C52 K1 160.0(5) . . . . ?
C73 K2 C52 K1 -177.0(5) . . . . ?
C69 K2 C52 K1 69.2(6) . . . . ?
C75 K2 C52 K1 -121.6(5) . . . . ?
O16 K2 C52 K1 -141.4(5) . . . . ?
O7 K1 C52 C53 -136.2(7) . . . . ?
O10 K1 C52 C53 28.8(8) . . . . ?
O11 K1 C52 C53 101.1(9) . . . . ?
C55 K1 C52 C53 77.7(6) . . . . ?
C54 K1 C52 C53 37.5(6) . . . . ?
O8 K1 C52 C53 -81.2(6) . . . . ?
O12 K1 C52 C53 168.0(6) . . . . ?
C56 K1 C52 C53 115.2(9) . . . . ?
O9 K1 C52 C53 -28.1(6) . . . . ?
C68 K1 C52 C53 -154.1(6) . . . . ?
O7 K1 C52 C56 108.6(8) . . . . ?
O10 K1 C52 C56 -86.5(8) . . . . ?
O11 K1 C52 C56 -14.1(10) . . . . ?
C55 K1 C52 C56 -37.5(6) . . . . ?
C54 K1 C52 C56 -77.8(6) . . . . ?
O8 K1 C52 C56 163.6(7) . . . . ?
O12 K1 C52 C56 52.8(6) . . . . ?
C53 K1 C52 C56 -115.2(9) . . . . ?
O9 K1 C52 C56 -143.4(6) . . . . ?
C68 K1 C52 C56 90.7(6) . . . . ?
O7 K1 C52 K2 164.2(7) . . . . ?
O10 K1 C52 K2 -30.9(8) . . . . ?
O11 K1 C52 K2 41.5(9) . . . . ?
C55 K1 C52 K2 18.1(4) . . . . ?
C54 K1 C52 K2 -22.2(4) . . . . ?
O8 K1 C52 K2 -140.8(6) . . . . ?
O12 K1 C52 K2 108.4(5) . . . . ?
C56 K1 C52 K2 55.6(6) . . . . ?
C53 K1 C52 K2 -59.6(6) . . . . ?
O9 K1 C52 K2 -87.8(5) . . . . ?
C68 K1 C52 K2 146.3(6) . . . . ?
C56 C52 C53 C54 0.3(11) . . . . ?
K2 C52 C53 C54 70.5(6) . . . . ?
K1 C52 C53 C54 -68.1(6) . . . . ?
C56 C52 C53 K2 -70.2(7) . . . . ?
K1 C52 C53 K2 -138.6(2) . . . . ?
C56 C52 C53 K1 68.4(7) . . . . ?
K2 C52 C53 K1 138.6(2) . . . . ?
O14 K2 C53 C52 -136.4(6) . . . . ?
C77 K2 C53 C52 72.6(7) . . . . ?
C55 K2 C53 C52 74.7(6) . . . . ?
C56 K2 C53 C52 35.9(5) . . . . ?
C54 K2 C53 C52 111.5(9) . . . . ?
O15 K2 C53 C52 -80.0(6) . . . . ?
C73 K2 C53 C52 -56.0(6) . . . . ?
C69 K2 C53 C52 -170.4(6) . . . . ?
C75 K2 C53 C52 -0.8(7) . . . . ?
O16 K2 C53 C52 -22.5(6) . . . . ?
O14 K2 C53 C54 112.1(6) . . . . ?
C77 K2 C53 C54 -38.9(8) . . . . ?
C55 K2 C53 C54 -36.8(6) . . . . ?
C56 K2 C53 C54 -75.7(6) . . . . ?
C52 K2 C53 C54 -111.5(9) . . . . ?
O15 K2 C53 C54 168.4(6) . . . . ?
C73 K2 C53 C54 -167.5(6) . . . . ?
C69 K2 C53 C54 78.1(7) . . . . ?
C75 K2 C53 C54 -112.3(7) . . . . ?
O16 K2 C53 C54 -134.1(6) . . . . ?
O14 K2 C53 K1 163.1(5) . . . . ?
C77 K2 C53 K1 12.0(7) . . . . ?
C55 K2 C53 K1 14.1(4) . . . . ?
C56 K2 C53 K1 -24.7(4) . . . . ?
C54 K2 C53 K1 50.9(5) . . . . ?
C52 K2 C53 K1 -60.6(6) . . . . ?
O15 K2 C53 K1 -140.6(5) . . . . ?
C73 K2 C53 K1 -116.6(5) . . . . ?
C69 K2 C53 K1 129.0(5) . . . . ?
C75 K2 C53 K1 -61.4(6) . . . . ?
O16 K2 C53 K1 -83.1(5) . . . . ?
O7 K1 C53 C52 44.3(7) . . . . ?
O10 K1 C53 C52 -155.1(7) . . . . ?
O11 K1 C53 C52 -100.5(9) . . . . ?
C55 K1 C53 C52 -73.9(6) . . . . ?
C54 K1 C53 C52 -111.7(9) . . . . ?
O8 K1 C53 C52 95.8(6) . . . . ?
O12 K1 C53 C52 -13.5(7) . . . . ?
C56 K1 C53 C52 -35.1(5) . . . . ?
O9 K1 C53 C52 152.4(6) . . . . ?
C68 K1 C53 C52 24.9(6) . . . . ?
O7 K1 C53 C54 156.0(7) . . . . ?
O10 K1 C53 C54 -43.4(8) . . . . ?
O11 K1 C53 C54 11.2(10) . . . . ?
C55 K1 C53 C54 37.7(6) . . . . ?
O8 K1 C53 C54 -152.5(7) . . . . ?
O12 K1 C53 C54 98.2(7) . . . . ?
C56 K1 C53 C54 76.6(7) . . . . ?
C52 K1 C53 C54 111.7(9) . . . . ?
O9 K1 C53 C54 -96.0(7) . . . . ?
C68 K1 C53 C54 136.6(6) . . . . ?
O7 K1 C53 K2 104.0(6) . . . . ?
O10 K1 C53 K2 -95.4(6) . . . . ?
O11 K1 C53 K2 -40.8(9) . . . . ?
C55 K1 C53 K2 -14.3(4) . . . . ?
C54 K1 C53 K2 -52.0(6) . . . . ?
O8 K1 C53 K2 155.5(5) . . . . ?
O12 K1 C53 K2 46.2(6) . . . . ?
C56 K1 C53 K2 24.6(4) . . . . ?
C52 K1 C53 K2 59.7(6) . . . . ?
O9 K1 C53 K2 -148.0(5) . . . . ?
C68 K1 C53 K2 84.6(5) . . . . ?
C52 C53 C54 C55 -0.5(10) . . . . ?
K2 C53 C54 C55 70.3(6) . . . . ?
K1 C53 C54 C55 -72.5(6) . . . . ?
C52 C53 C54 K1 72.1(7) . . . . ?
K2 C53 C54 K1 142.8(3) . . . . ?
C52 C53 C54 K2 -70.8(7) . . . . ?
K1 C53 C54 K2 -142.8(3) . . . . ?
O7 K1 C54 C53 -28.8(9) . . . . ?
O10 K1 C54 C53 135.9(8) . . . . ?
O11 K1 C54 C53 -171.2(8) . . . . ?
C55 K1 C54 C53 -111.5(9) . . . . ?
O8 K1 C54 C53 28.1(7) . . . . ?
O12 K1 C54 C53 -95.3(7) . . . . ?
C56 K1 C54 C53 -74.4(7) . . . . ?
C52 K1 C54 C53 -36.4(6) . . . . ?
O9 K1 C54 C53 80.8(7) . . . . ?
C68 K1 C54 C53 -48.5(7) . . . . ?
O7 K1 C54 C55 82.7(8) . . . . ?
O10 K1 C54 C55 -112.6(8) . . . . ?
O11 K1 C54 C55 -59.7(8) . . . . ?
O8 K1 C54 C55 139.6(6) . . . . ?
O12 K1 C54 C55 16.2(7) . . . . ?
C56 K1 C54 C55 37.1(5) . . . . ?
C53 K1 C54 C55 111.5(9) . . . . ?
C52 K1 C54 C55 75.1(6) . . . . ?
O9 K1 C54 C55 -167.7(6) . . . . ?
C68 K1 C54 C55 63.0(6) . . . . ?
O7 K1 C54 K2 32.4(8) . . . . ?
O10 K1 C54 K2 -162.9(7) . . . . ?
O11 K1 C54 K2 -110.0(7) . . . . ?
C55 K1 C54 K2 -50.3(6) . . . . ?
O8 K1 C54 K2 89.4(6) . . . . ?
O12 K1 C54 K2 -34.1(6) . . . . ?
C56 K1 C54 K2 -13.2(4) . . . . ?
C53 K1 C54 K2 61.2(6) . . . . ?
C52 K1 C54 K2 24.8(4) . . . . ?
O9 K1 C54 K2 142.1(6) . . . . ?
C68 K1 C54 K2 12.7(6) . . . . ?
O14 K2 C54 C53 -65.3(6) . . . . ?
C77 K2 C54 C53 146.6(7) . . . . ?
C55 K2 C54 C53 112.8(9) . . . . ?
C56 K2 C54 C53 75.7(6) . . . . ?
C52 K2 C54 C53 36.9(6) . . . . ?
O15 K2 C54 C53 -13.3(7) . . . . ?
C73 K2 C54 C53 14.7(7) . . . . ?
C69 K2 C54 C53 -98.8(7) . . . . ?
C75 K2 C54 C53 92.2(7) . . . . ?
O16 K2 C54 C53 59.7(7) . . . . ?
O14 K2 C54 C55 -178.1(6) . . . . ?
C77 K2 C54 C55 33.8(7) . . . . ?
C56 K2 C54 C55 -37.2(5) . . . . ?
C52 K2 C54 C55 -75.9(6) . . . . ?
C53 K2 C54 C55 -112.8(9) . . . . ?
O15 K2 C54 C55 -126.2(6) . . . . ?
C73 K2 C54 C55 -98.1(6) . . . . ?
C69 K2 C54 C55 148.4(6) . . . . ?
C75 K2 C54 C55 -20.6(7) . . . . ?
O16 K2 C54 C55 -53.2(7) . . . . ?
O14 K2 C54 K1 -127.6(5) . . . . ?
C77 K2 C54 K1 84.3(6) . . . . ?
C55 K2 C54 K1 50.5(6) . . . . ?
C56 K2 C54 K1 13.4(4) . . . . ?
C52 K2 C54 K1 -25.4(4) . . . . ?
C53 K2 C54 K1 -62.3(6) . . . . ?
O15 K2 C54 K1 -75.7(6) . . . . ?
C73 K2 C54 K1 -47.6(6) . . . . ?
C69 K2 C54 K1 -161.1(6) . . . . ?
C75 K2 C54 K1 29.9(7) . . . . ?
O16 K2 C54 K1 -2.7(7) . . . . ?
C53 C54 C55 C56 0.5(10) . . . . ?
K1 C54 C55 C56 -75.3(7) . . . . ?
K2 C54 C55 C56 72.3(7) . . . . ?
C53 C54 C55 K1 75.8(6) . . . . ?
K2 C54 C55 K1 147.6(3) . . . . ?
C53 C54 C55 K2 -71.9(6) . . . . ?
K1 C54 C55 K2 -147.6(3) . . . . ?
O7 K1 C55 C56 -2.0(8) . . . . ?
O10 K1 C55 C56 175.4(8) . . . . ?
O11 K1 C55 C56 -125.9(8) . . . . ?
C54 K1 C55 C56 110.8(8) . . . . ?
O8 K1 C55 C56 61.9(7) . . . . ?
O12 K1 C55 C56 -54.9(6) . . . . ?
C53 K1 C55 C56 74.1(6) . . . . ?
C52 K1 C55 C56 36.4(6) . . . . ?
O9 K1 C55 C56 123.9(6) . . . . ?
C68 K1 C55 C56 -13.5(6) . . . . ?
O7 K1 C55 C54 -112.8(8) . . . . ?
O10 K1 C55 C54 64.7(7) . . . . ?
O11 K1 C55 C54 123.4(8) . . . . ?
O8 K1 C55 C54 -48.9(7) . . . . ?
O12 K1 C55 C54 -165.6(6) . . . . ?
C56 K1 C55 C54 -110.8(8) . . . . ?
C53 K1 C55 C54 -36.6(5) . . . . ?
C52 K1 C55 C54 -74.3(6) . . . . ?
O9 K1 C55 C54 13.1(7) . . . . ?
C68 K1 C55 C54 -124.3(6) . . . . ?
O7 K1 C55 K2 -59.5(8) . . . . ?
O10 K1 C55 K2 117.9(8) . . . . ?
O11 K1 C55 K2 176.6(8) . . . . ?
C54 K1 C55 K2 53.2(6) . . . . ?
O8 K1 C55 K2 4.4(8) . . . . ?
O12 K1 C55 K2 -112.4(6) . . . . ?
C56 K1 C55 K2 -57.5(6) . . . . ?
C53 K1 C55 K2 16.6(5) . . . . ?
C52 K1 C55 K2 -21.1(5) . . . . ?
O9 K1 C55 K2 66.4(7) . . . . ?
C68 K1 C55 K2 -71.0(6) . . . . ?
O14 K2 C55 C56 -109.4(7) . . . . ?
C77 K2 C55 C56 102.9(7) . . . . ?
C54 K2 C55 C56 -111.5(8) . . . . ?
C52 K2 C55 C56 -37.0(6) . . . . ?
C53 K2 C55 C56 -75.3(6) . . . . ?
O15 K2 C55 C56 -40.0(8) . . . . ?
C73 K2 C55 C56 -12.4(7) . . . . ?
C69 K2 C55 C56 -143.6(6) . . . . ?
C75 K2 C55 C56 53.3(7) . . . . ?
O16 K2 C55 C56 27.6(7) . . . . ?
O14 K2 C55 C54 2.1(7) . . . . ?
C77 K2 C55 C54 -145.7(7) . . . . ?
C56 K2 C55 C54 111.5(8) . . . . ?
C52 K2 C55 C54 74.4(6) . . . . ?
C53 K2 C55 C54 36.2(5) . . . . ?
O15 K2 C55 C54 71.4(7) . . . . ?
C73 K2 C55 C54 99.0(6) . . . . ?
C69 K2 C55 C54 -32.2(6) . . . . ?
C75 K2 C55 C54 164.7(6) . . . . ?
O16 K2 C55 C54 139.1(5) . . . . ?
O14 K2 C55 K1 -50.9(7) . . . . ?
C77 K2 C55 K1 161.4(7) . . . . ?
C56 K2 C55 K1 58.5(6) . . . . ?
C54 K2 C55 K1 -52.9(6) . . . . ?
C52 K2 C55 K1 21.5(5) . . . . ?
C53 K2 C55 K1 -16.7(5) . . . . ?
O15 K2 C55 K1 18.5(8) . . . . ?
C73 K2 C55 K1 46.1(7) . . . . ?
C69 K2 C55 K1 -85.1(6) . . . . ?
C75 K2 C55 K1 111.8(6) . . . . ?
O16 K2 C55 K1 86.1(6) . . . . ?
C53 C52 C56 C55 0.0(11) . . . . ?
K2 C52 C56 C55 -71.4(7) . . . . ?
K1 C52 C56 C55 69.0(7) . . . . ?
C53 C52 C56 K2 71.4(7) . . . . ?
K1 C52 C56 K2 140.5(3) . . . . ?
C53 C52 C56 K1 -69.0(7) . . . . ?
K2 C52 C56 K1 -140.5(3) . . . . ?
C54 C55 C56 C52 -0.3(10) . . . . ?
K1 C55 C56 C52 -73.1(7) . . . . ?
K2 C55 C56 C52 72.5(7) . . . . ?
C54 C55 C56 K2 -72.7(6) . . . . ?
K1 C55 C56 K2 -145.6(3) . . . . ?
C54 C55 C56 K1 72.9(6) . . . . ?
K2 C55 C56 K1 145.6(3) . . . . ?
O14 K2 C56 C52 -26.6(7) . . . . ?
C77 K2 C56 C52 175.8(7) . . . . ?
C55 K2 C56 C52 -111.4(9) . . . . ?
C54 K2 C56 C52 -74.1(7) . . . . ?
C53 K2 C56 C52 -35.6(6) . . . . ?
O15 K2 C56 C52 38.1(7) . . . . ?
C73 K2 C56 C52 58.1(7) . . . . ?
C69 K2 C56 C52 -67.5(7) . . . . ?
C75 K2 C56 C52 117.5(6) . . . . ?
O16 K2 C56 C52 93.9(6) . . . . ?
O14 K2 C56 C55 84.8(7) . . . . ?
C77 K2 C56 C55 -72.8(6) . . . . ?
C54 K2 C56 C55 37.3(6) . . . . ?
C52 K2 C56 C55 111.4(9) . . . . ?
C53 K2 C56 C55 75.8(6) . . . . ?
O15 K2 C56 C55 149.5(6) . . . . ?
C73 K2 C56 C55 169.5(6) . . . . ?
C69 K2 C56 C55 43.9(7) . . . . ?
C75 K2 C56 C55 -131.1(6) . . . . ?
O16 K2 C56 C55 -154.7(6) . . . . ?
O14 K2 C56 K1 35.1(6) . . . . ?
C77 K2 C56 K1 -122.5(5) . . . . ?
C55 K2 C56 K1 -49.7(6) . . . . ?
C54 K2 C56 K1 -12.3(4) . . . . ?
C52 K2 C56 K1 61.7(6) . . . . ?
C53 K2 C56 K1 26.2(4) . . . . ?
O15 K2 C56 K1 99.8(5) . . . . ?
C73 K2 C56 K1 119.8(5) . . . . ?
C69 K2 C56 K1 -5.8(7) . . . . ?
C75 K2 C56 K1 179.2(5) . . . . ?
O16 K2 C56 K1 155.6(5) . . . . ?
O7 K1 C56 C52 -70.1(8) . . . . ?
O10 K1 C56 C52 106.6(8) . . . . ?
O11 K1 C56 C52 168.8(7) . . . . ?
C55 K1 C56 C52 111.7(9) . . . . ?
C54 K1 C56 C52 73.6(6) . . . . ?
O8 K1 C56 C52 -17.4(7) . . . . ?
O12 K1 C56 C52 -125.3(7) . . . . ?
C53 K1 C56 C52 34.9(5) . . . . ?
O9 K1 C56 C52 43.8(7) . . . . ?
C68 K1 C56 C52 -82.0(6) . . . . ?
O7 K1 C56 C55 178.2(7) . . . . ?
O10 K1 C56 C55 -5.1(9) . . . . ?
O11 K1 C56 C55 57.2(8) . . . . ?
C54 K1 C56 C55 -38.0(5) . . . . ?
O8 K1 C56 C55 -129.0(6) . . . . ?
O12 K1 C56 C55 123.0(6) . . . . ?
C53 K1 C56 C55 -76.7(6) . . . . ?
C52 K1 C56 C55 -111.7(9) . . . . ?
O9 K1 C56 C55 -67.9(7) . . . . ?
C68 K1 C56 C55 166.3(6) . . . . ?
O7 K1 C56 K2 -131.2(7) . . . . ?
O10 K1 C56 K2 45.5(8) . . . . ?
O11 K1 C56 K2 107.7(7) . . . . ?
C55 K1 C56 K2 50.6(6) . . . . ?
C54 K1 C56 K2 12.5(4) . . . . ?
O8 K1 C56 K2 -78.5(6) . . . . ?
O12 K1 C56 K2 173.6(6) . . . . ?
C53 K1 C56 K2 -26.2(4) . . . . ?
C52 K1 C56 K2 -61.1(6) . . . . ?
O9 K1 C56 K2 -17.3(6) . . . . ?
C68 K1 C56 K2 -143.1(5) . . . . ?
C68 O7 C57 C58 180.0(19) . . . . ?
K1 O7 C57 C58 48(2) . . . . ?
O7 C57 C58 O8 -47(3) . . . . ?
C59 O8 C58 C57 174(2) . . . . ?
K1 O8 C58 C57 30(3) . . . . ?
C60 O9 C61 C62 26(4) . . . . ?
K1 O9 C61 C62 53(3) . . . . ?
O9 C61 C62 O10 -64(3) . . . . ?
C63 O10 C62 C61 179.3(18) . . . . ?
K1 O10 C62 C61 37(3) . . . . ?
C62 O10 C63 C64 -179(2) . . . . ?
K1 O10 C63 C64 -28(2) . . . . ?
C65 O11 C64 C63 167(4) . . . . ?
K1 O11 C64 C63 -64.1(19) . . . . ?
O10 C63 C64 O11 63(2) . . . . ?
C64 O11 C65 C66 134(4) . . . . ?
K1 O11 C65 C66 4(5) . . . . ?
O11 C65 C66 O12 -17(9) . . . . ?
C67 O12 C66 C65 85(6) . . . . ?
K1 O12 C66 C65 15(5) . . . . ?
C80 O13 C69 C70 -157.4(19) . . . . ?
K2 O13 C69 C70 111(2) . . . . ?
C80 O13 C69 K2 92(2) . . . . ?
O14 K2 C69 C70 19.5(9) . . . . ?
C77 K2 C69 C70 -142.7(10) . . . . ?
C55 K2 C69 C70 135.5(10) . . . . ?
C56 K2 C69 C70 117.2(10) . . . . ?
C54 K2 C69 C70 121.7(10) . . . . ?
C52 K2 C69 C70 91.5(10) . . . . ?
C53 K2 C69 C70 95.9(10) . . . . ?
O15 K2 C69 C70 1.3(10) . . . . ?
C73 K2 C69 C70 0.0(11) . . . . ?
C75 K2 C69 C70 -71.1(12) . . . . ?
O16 K2 C69 C70 -30.9(12) . . . . ?
O14 K2 C69 O13 154.5(10) . . . . ?
C77 K2 C69 O13 -7.7(9) . . . . ?
C55 K2 C69 O13 -89.5(8) . . . . ?
C56 K2 C69 O13 -107.8(7) . . . . ?
C54 K2 C69 O13 -103.3(8) . . . . ?
C52 K2 C69 O13 -133.5(7) . . . . ?
C53 K2 C69 O13 -129.1(8) . . . . ?
O15 K2 C69 O13 136.3(8) . . . . ?
C73 K2 C69 O13 135.0(8) . . . . ?
C75 K2 C69 O13 63.9(10) . . . . ?
O16 K2 C69 O13 104.1(9) . . . . ?
O13 C69 C70 O14 -122(3) . . . . ?
K2 C69 C70 O14 -24.0(12) . . . . ?
C71 O14 C70 C69 148(2) . . . . ?
K2 O14 C70 C69 27.4(12) . . . . ?
C70 O14 C71 C72 164.3(19) . . . . ?
K2 O14 C71 C72 -65(2) . . . . ?
C70 O14 C71 K2 -131(3) . . . . ?
O14 K2 C71 C72 141.5(12) . . . . ?
C77 K2 C71 C72 -123.9(10) . . . . ?
C55 K2 C71 C72 74.4(8) . . . . ?
C56 K2 C71 C72 43.4(8) . . . . ?
C54 K2 C71 C72 86.1(7) . . . . ?
C52 K2 C71 C72 44.0(7) . . . . ?
C53 K2 C71 C72 67.7(7) . . . . ?
O15 K2 C71 C72 -38.5(6) . . . . ?
C73 K2 C71 C72 -34.2(7) . . . . ?
C69 K2 C71 C72 155.8(8) . . . . ?
C75 K2 C71 C72 -63.9(7) . . . . ?
O16 K2 C71 C72 -47.2(7) . . . . ?
C77 K2 C71 O14 94.6(12) . . . . ?
C55 K2 C71 O14 -67.1(9) . . . . ?
C56 K2 C71 O14 -98.1(8) . . . . ?
C54 K2 C71 O14 -55.4(8) . . . . ?
C52 K2 C71 O14 -97.5(8) . . . . ?
C53 K2 C71 O14 -73.9(8) . . . . ?
O15 K2 C71 O14 180.0(10) . . . . ?
C73 K2 C71 O14 -175.7(9) . . . . ?
C69 K2 C71 O14 14.2(8) . . . . ?
C75 K2 C71 O14 154.5(8) . . . . ?
O16 K2 C71 O14 171.3(8) . . . . ?
O14 C71 C72 O15 112(2) . . . . ?
K2 C71 C72 O15 56.5(8) . . . . ?
C73 O15 C72 C71 -142(2) . . . . ?
K2 O15 C72 C71 -60.8(8) . . . . ?
C72 O15 C73 C74 -168.8(19) . . . . ?
K2 O15 C73 C74 102(2) . . . . ?
C72 O15 C73 K2 90(2) . . . . ?
O14 K2 C73 O15 -7.8(7) . . . . ?
C77 K2 C73 O15 144.8(8) . . . . ?
C55 K2 C73 O15 -123.1(7) . . . . ?
C56 K2 C73 O15 -128.6(7) . . . . ?
C54 K2 C73 O15 -91.7(7) . . . . ?
C52 K2 C73 O15 -106.6(8) . . . . ?
C53 K2 C73 O15 -85.2(7) . . . . ?
C69 K2 C73 O15 3.2(8) . . . . ?
C75 K2 C73 O15 141.2(8) . . . . ?
O16 K2 C73 O15 151.8(10) . . . . ?
O14 K2 C73 C74 -137.2(8) . . . . ?
C77 K2 C73 C74 15.4(9) . . . . ?
C55 K2 C73 C74 107.5(8) . . . . ?
C56 K2 C73 C74 102.0(8) . . . . ?
C54 K2 C73 C74 138.8(7) . . . . ?
C52 K2 C73 C74 124.0(8) . . . . ?
C53 K2 C73 C74 145.3(7) . . . . ?
O15 K2 C73 C74 -129.4(12) . . . . ?
C69 K2 C73 C74 -126.3(7) . . . . ?
C75 K2 C73 C74 11.7(7) . . . . ?
O16 K2 C73 C74 22.4(6) . . . . ?
C75 O16 C74 C73 120(2) . . . . ?
K2 O16 C74 C73 32.9(10) . . . . ?
O15 C73 C74 O16 -121(2) . . . . ?
K2 C73 C74 O16 -33.7(9) . . . . ?
C74 O16 C75 C76 160(2) . . . . ?
K2 O16 C75 C76 -101(3) . . . . ?
C74 O16 C75 K2 -99(2) . . . . ?
O14 K2 C75 C76 -172.0(7) . . . . ?
C77 K2 C75 C76 -31.0(7) . . . . ?
C55 K2 C75 C76 28.9(8) . . . . ?
C56 K2 C75 C76 49.7(8) . . . . ?
C54 K2 C75 C76 38.5(9) . . . . ?
C52 K2 C75 C76 73.4(8) . . . . ?
C53 K2 C75 C76 73.8(8) . . . . ?
O15 K2 C75 C76 160.3(8) . . . . ?
C73 K2 C75 C76 145.2(9) . . . . ?
C69 K2 C75 C76 -123.4(8) . . . . ?
O16 K2 C75 C76 129.5(12) . . . . ?
O14 K2 C75 O16 58.4(8) . . . . ?
C77 K2 C75 O16 -160.6(9) . . . . ?
C55 K2 C75 O16 -100.6(7) . . . . ?
C56 K2 C75 O16 -79.8(7) . . . . ?
C54 K2 C75 O16 -91.0(8) . . . . ?
C52 K2 C75 O16 -56.1(7) . . . . ?
C53 K2 C75 O16 -55.8(8) . . . . ?
O15 K2 C75 O16 30.8(7) . . . . ?
C73 K2 C75 O16 15.7(6) . . . . ?
C69 K2 C75 O16 107.0(8) . . . . ?
O16 C75 C76 O17 140(3) . . . . ?
K2 C75 C76 O17 51.1(9) . . . . ?
C77 O17 C76 C75 -108(3) . . . . ?
K2 O17 C76 C75 -46.4(11) . . . . ?
C76 O17 C77 C78 -161(2) . . . . ?
K2 O17 C77 C78 127(3) . . . . ?
C76 O17 C77 K2 71(3) . . . . ?
O14 K2 C77 C78 -24.5(13) . . . . ?
C55 K2 C77 C78 92.8(10) . . . . ?
C56 K2 C77 C78 118.5(10) . . . . ?
C54 K2 C77 C78 78.1(11) . . . . ?
C52 K2 C77 C78 120.5(10) . . . . ?
C53 K2 C77 C78 94.3(11) . . . . ?
O15 K2 C77 C78 -127.4(9) . . . . ?
C73 K2 C77 C78 -147.3(9) . . . . ?
C69 K2 C77 C78 -5.9(11) . . . . ?
C75 K2 C77 C78 -143.6(12) . . . . ?
O16 K2 C77 C78 -151.5(11) . . . . ?
O14 K2 C77 O17 114.9(10) . . . . ?
C55 K2 C77 O17 -127.8(10) . . . . ?
C56 K2 C77 O17 -102.1(9) . . . . ?
C54 K2 C77 O17 -142.5(9) . . . . ?
C52 K2 C77 O17 -100.1(9) . . . . ?
C53 K2 C77 O17 -126.3(8) . . . . ?
O15 K2 C77 O17 12.0(13) . . . . ?
C73 K2 C77 O17 -7.9(11) . . . . ?
C69 K2 C77 O17 133.5(9) . . . . ?
C75 K2 C77 O17 -4.2(8) . . . . ?
O16 K2 C77 O17 -12.1(9) . . . . ?
O17 C77 C78 O18 -133(3) . . . . ?
K2 C77 C78 O18 -16.0(13) . . . . ?
C79 O18 C78 C77 79(3) . . . . ?
K2 O18 C78 C77 13.5(12) . . . . ?
C87 C81 C82 C83 179.8(14) . . . . ?
C86 C81 C82 C83 -1(2) . . . . ?
C81 C82 C83 C84 1(2) . . . . ?
C82 C83 C84 C85 3(3) . . . . ?
C83 C84 C85 C86 -7(3) . . . . ?
C84 C85 C86 C81 7(3) . . . . ?
C82 C81 C86 C85 -2(2) . . . . ?
C87 C81 C86 C85 176.8(14) . . . . ?
C93 C88 C89 C90 1(2) . . . . ?
C88 C89 C90 C91 -0.5(18) . . . . ?
C89 C90 C91 C92 -1.7(17) . . . . ?
C90 C91 C92 C93 3.3(18) . . . . ?
C89 C88 C93 C92 0(2) . . . . ?
C91 C92 C93 C88 -3(2) . . . . ?
C95 C95 C96 C97 -1(2) 2_655 . . . ?
C95 C96 C97 C96 0.5(7) . . . 2_655 ?
C22 C18 Ti2 C17 178.9(8) . . . . ?
C19 C18 Ti2 C17 64.5(8) . . . . ?
C22 C18 Ti2 C14 -132.3(8) . . . . ?
C19 C18 Ti2 C14 113.2(7) . . . . ?
C22 C18 Ti2 C21 37.3(7) . . . . ?
C19 C18 Ti2 C21 -77.2(7) . . . . ?
C22 C18 Ti2 C15 -125.3(8) . . . . ?
C19 C18 Ti2 C15 120.3(7) . . . . ?
C22 C18 Ti2 C16 -152.6(9) . . . . ?
C19 C18 Ti2 C16 92.9(8) . . . . ?
C19 C18 Ti2 C22 -114.4(10) . . . . ?
C22 C18 Ti2 C19 114.4(10) . . . . ?
C22 C18 Ti2 C13 -177.5(7) . . . . ?
C19 C18 Ti2 C13 68.1(8) . . . . ?
C22 C18 Ti2 C20 77.4(8) . . . . ?
C19 C18 Ti2 C20 -37.1(6) . . . . ?
C22 C18 Ti2 Si5 56.4(10) . . . . ?
C19 C18 Ti2 Si5 -58.1(10) . . . . ?
C22 C18 Ti2 Si8 -32.6(8) . . . . ?
C19 C18 Ti2 Si8 -147.1(6) . . . . ?
C13 C17 Ti2 C18 174.8(7) . . . . ?
C16 C17 Ti2 C18 58.1(9) . . . . ?
C13 C17 Ti2 C14 37.3(7) . . . . ?
C16 C17 Ti2 C14 -79.5(10) . . . . ?
C13 C17 Ti2 C21 -139.0(7) . . . . ?
C16 C17 Ti2 C21 104.3(10) . . . . ?
C13 C17 Ti2 C15 81.3(8) . . . . ?
C16 C17 Ti2 C15 -35.4(9) . . . . ?
C13 C17 Ti2 C16 116.7(12) . . . . ?
C13 C17 Ti2 C22 175.6(7) . . . . ?
C16 C17 Ti2 C22 58.9(11) . . . . ?
C13 C17 Ti2 C19 -153.9(8) . . . . ?
C16 C17 Ti2 C19 89.4(9) . . . . ?
C16 C17 Ti2 C13 -116.7(12) . . . . ?
C13 C17 Ti2 C20 -128.1(7) . . . . ?
C16 C17 Ti2 C20 115.1(9) . . . . ?
C13 C17 Ti2 Si5 -41.0(8) . . . . ?
C16 C17 Ti2 Si5 -157.7(8) . . . . ?
C13 C17 Ti2 Si8 45.8(10) . . . . ?
C16 C17 Ti2 Si8 -70.9(10) . . . . ?
C13 C14 Ti2 C18 -99.8(9) . . . . ?
C15 C14 Ti2 C18 11.9(10) . . . . ?
C13 C14 Ti2 C17 -35.7(7) . . . . ?
C15 C14 Ti2 C17 76.1(8) . . . . ?
C13 C14 Ti2 C21 130(2) . . . . ?
C15 C14 Ti2 C21 -118(2) . . . . ?
C13 C14 Ti2 C15 -111.8(10) . . . . ?
C13 C14 Ti2 C16 -75.8(7) . . . . ?
C15 C14 Ti2 C16 35.9(7) . . . . ?
C13 C14 Ti2 C22 -147.9(8) . . . . ?
C15 C14 Ti2 C22 -36.2(11) . . . . ?
C13 C14 Ti2 C19 -51.5(10) . . . . ?
C15 C14 Ti2 C19 60.3(10) . . . . ?
C15 C14 Ti2 C13 111.8(10) . . . . ?
C13 C14 Ti2 C20 0.2(14) . . . . ?
C15 C14 Ti2 C20 111.9(12) . . . . ?
C13 C14 Ti2 Si5 74.4(7) . . . . ?
C15 C14 Ti2 Si5 -173.9(7) . . . . ?
C13 C14 Ti2 Si8 149.8(7) . . . . ?
C15 C14 Ti2 Si8 -98.4(7) . . . . ?
C20 C21 Ti2 C18 79.7(7) . . . . ?
C22 C21 Ti2 C18 -37.5(6) . . . . ?
C20 C21 Ti2 C17 19.6(10) . . . . ?
C22 C21 Ti2 C17 -97.7(9) . . . . ?
C20 C21 Ti2 C14 -144(2) . . . . ?
C22 C21 Ti2 C14 99(2) . . . . ?
C20 C21 Ti2 C15 113.7(10) . . . . ?
C22 C21 Ti2 C15 -3.6(12) . . . . ?
C20 C21 Ti2 C16 66.4(9) . . . . ?
C22 C21 Ti2 C16 -50.9(9) . . . . ?
C20 C21 Ti2 C22 117.2(9) . . . . ?
C20 C21 Ti2 C19 37.5(6) . . . . ?
C22 C21 Ti2 C19 -79.7(7) . . . . ?
C20 C21 Ti2 C13 -29.4(11) . . . . ?
C22 C21 Ti2 C13 -146.6(9) . . . . ?
C22 C21 Ti2 C20 -117.2(9) . . . . ?
C20 C21 Ti2 Si5 -87.6(6) . . . . ?
C22 C21 Ti2 Si5 155.1(7) . . . . ?
C20 C21 Ti2 Si8 -163.5(6) . . . . ?
C22 C21 Ti2 Si8 79.3(6) . . . . ?
C16 C15 Ti2 C18 -56.6(9) . . . . ?
C14 C15 Ti2 C18 -171.1(7) . . . . ?
C16 C15 Ti2 C17 36.2(8) . . . . ?
C14 C15 Ti2 C17 -78.3(7) . . . . ?
C16 C15 Ti2 C14 114.5(10) . . . . ?
C16 C15 Ti2 C21 -84.3(10) . . . . ?
C14 C15 Ti2 C21 161.2(7) . . . . ?
C14 C15 Ti2 C16 -114.5(10) . . . . ?
C16 C15 Ti2 C22 -86.5(9) . . . . ?
C14 C15 Ti2 C22 159.0(6) . . . . ?
C16 C15 Ti2 C19 -24.7(10) . . . . ?
C14 C15 Ti2 C19 -139.2(7) . . . . ?
C16 C15 Ti2 C13 75.9(8) . . . . ?
C14 C15 Ti2 C13 -38.6(6) . . . . ?
C16 C15 Ti2 C20 -21.9(12) . . . . ?
C14 C15 Ti2 C20 -136.4(8) . . . . ?
C16 C15 Ti2 Si5 122.0(9) . . . . ?
C14 C15 Ti2 Si5 7.6(9) . . . . ?
C16 C15 Ti2 Si8 -165.6(9) . . . . ?
C14 C15 Ti2 Si8 80.0(7) . . . . ?
C15 C16 Ti2 C18 122.0(9) . . . . ?
C17 C16 Ti2 C18 -120.3(9) . . . . ?
C15 C16 Ti2 C17 -117.7(13) . . . . ?
C15 C16 Ti2 C14 -40.0(8) . . . . ?
C17 C16 Ti2 C14 77.7(9) . . . . ?
C15 C16 Ti2 C21 133.3(9) . . . . ?
C17 C16 Ti2 C21 -109.1(9) . . . . ?
C17 C16 Ti2 C15 117.7(13) . . . . ?
C15 C16 Ti2 C22 106.3(9) . . . . ?
C17 C16 Ti2 C22 -136.0(8) . . . . ?
C15 C16 Ti2 C19 157.0(9) . . . . ?
C17 C16 Ti2 C19 -85.4(9) . . . . ?
C15 C16 Ti2 C13 -81.6(9) . . . . ?
C17 C16 Ti2 C13 36.1(7) . . . . ?
C15 C16 Ti2 C20 166.6(8) . . . . ?
C17 C16 Ti2 C20 -75.7(9) . . . . ?
C15 C16 Ti2 Si5 -85.9(10) . . . . ?
C17 C16 Ti2 Si5 31.8(12) . . . . ?
C15 C16 Ti2 Si8 17.1(10) . . . . ?
C17 C16 Ti2 Si8 134.7(7) . . . . ?
C21 C22 Ti2 C18 115.1(9) . . . . ?
C21 C22 Ti2 C17 113.7(8) . . . . ?
C18 C22 Ti2 C17 -1.4(10) . . . . ?
C21 C22 Ti2 C14 -159.7(7) . . . . ?
C18 C22 Ti2 C14 85.2(9) . . . . ?
C18 C22 Ti2 C21 -115.1(9) . . . . ?
C21 C22 Ti2 C15 177.9(7) . . . . ?
C18 C22 Ti2 C15 62.8(8) . . . . ?
C21 C22 Ti2 C16 143.4(7) . . . . ?
C18 C22 Ti2 C16 28.3(9) . . . . ?
C21 C22 Ti2 C19 76.8(7) . . . . ?
C18 C22 Ti2 C19 -38.4(6) . . . . ?
C21 C22 Ti2 C13 121.6(13) . . . . ?
C18 C22 Ti2 C13 6.5(17) . . . . ?
C21 C22 Ti2 C20 35.9(6) . . . . ?
C18 C22 Ti2 C20 -79.2(7) . . . . ?
C21 C22 Ti2 Si5 -27.4(7) . . . . ?
C18 C22 Ti2 Si5 -142.5(7) . . . . ?
C21 C22 Ti2 Si8 -96.1(6) . . . . ?
C18 C22 Ti2 Si8 148.8(7) . . . . ?
C20 C19 Ti2 C18 -115.1(10) . . . . ?
C20 C19 Ti2 C17 130.4(7) . . . . ?
C18 C19 Ti2 C17 -114.5(8) . . . . ?
C20 C19 Ti2 C14 143.7(7) . . . . ?
C18 C19 Ti2 C14 -101.3(9) . . . . ?
C20 C19 Ti2 C21 -36.8(6) . . . . ?
C18 C19 Ti2 C21 78.3(8) . . . . ?
C20 C19 Ti2 C15 177.2(6) . . . . ?
C18 C19 Ti2 C15 -67.7(8) . . . . ?
C20 C19 Ti2 C16 164.1(8) . . . . ?
C18 C19 Ti2 C16 -80.9(8) . . . . ?
C20 C19 Ti2 C22 -77.6(8) . . . . ?
C18 C19 Ti2 C22 37.5(7) . . . . ?
C20 C19 Ti2 C13 115.6(7) . . . . ?
C18 C19 Ti2 C13 -129.3(7) . . . . ?
C18 C19 Ti2 C20 115.1(10) . . . . ?
C20 C19 Ti2 Si5 26.6(7) . . . . ?
C18 C19 Ti2 Si5 141.6(7) . . . . ?
C20 C19 Ti2 Si8 -67.5(8) . . . . ?
C18 C19 Ti2 Si8 47.5(9) . . . . ?
C17 C13 Ti2 C18 -6.6(9) . . . . ?
C14 C13 Ti2 C18 110.2(8) . . . . ?
C14 C13 Ti2 C17 116.8(11) . . . . ?
C17 C13 Ti2 C14 -116.8(11) . . . . ?
C17 C13 Ti2 C21 81.5(11) . . . . ?
C14 C13 Ti2 C21 -161.7(8) . . . . ?
C17 C13 Ti2 C15 -76.0(9) . . . . ?
C14 C13 Ti2 C15 40.8(7) . . . . ?
C17 C13 Ti2 C16 -36.6(8) . . . . ?
C14 C13 Ti2 C16 80.2(8) . . . . ?
C17 C13 Ti2 C22 -11.2(17) . . . . ?
C14 C13 Ti2 C22 105.6(14) . . . . ?
C17 C13 Ti2 C19 27.6(9) . . . . ?
C14 C13 Ti2 C19 144.4(7) . . . . ?
C17 C13 Ti2 C20 63.3(8) . . . . ?
C14 C13 Ti2 C20 -179.9(7) . . . . ?
C17 C13 Ti2 Si5 140.4(8) . . . . ?
C14 C13 Ti2 Si5 -102.8(7) . . . . ?
C17 C13 Ti2 Si8 -150.0(7) . . . . ?
C14 C13 Ti2 Si8 -33.2(8) . . . . ?
C21 C20 Ti2 C18 -77.4(7) . . . . ?
C19 C20 Ti2 C18 38.1(7) . . . . ?
C21 C20 Ti2 C17 -165.8(7) . . . . ?
C19 C20 Ti2 C17 -50.4(8) . . . . ?
C21 C20 Ti2 C14 164.2(10) . . . . ?
C19 C20 Ti2 C14 -80.4(12) . . . . ?
C19 C20 Ti2 C21 115.4(10) . . . . ?
C21 C20 Ti2 C15 -120.0(8) . . . . ?
C19 C20 Ti2 C15 -4.6(10) . . . . ?
C21 C20 Ti2 C16 -132.8(7) . . . . ?
C19 C20 Ti2 C16 -17.4(8) . . . . ?
C21 C20 Ti2 C22 -36.4(7) . . . . ?
C19 C20 Ti2 C22 79.0(8) . . . . ?
C21 C20 Ti2 C19 -115.4(10) . . . . ?
C21 C20 Ti2 C13 164.3(6) . . . . ?
C19 C20 Ti2 C13 -80.2(7) . . . . ?
C21 C20 Ti2 Si5 88.8(6) . . . . ?
C19 C20 Ti2 Si5 -155.8(7) . . . . ?
C21 C20 Ti2 Si8 18.4(7) . . . . ?
C19 C20 Ti2 Si8 133.9(6) . . . . ?
Si11 Si5 Ti2 C18 76.8(6) . . . . ?
Si10 Si5 Ti2 C18 -159.0(5) . . . . ?
Si6 Si5 Ti2 C18 -48.1(6) . . . . ?
Si11 Si5 Ti2 C17 -42.3(3) . . . . ?
Si10 Si5 Ti2 C17 81.9(3) . . . . ?
Si6 Si5 Ti2 C17 -167.1(3) . . . . ?
Si11 Si5 Ti2 C14 -96.7(3) . . . . ?
Si10 Si5 Ti2 C14 27.5(3) . . . . ?
Si6 Si5 Ti2 C14 138.4(3) . . . . ?
Si11 Si5 Ti2 C21 92.6(3) . . . . ?
Si10 Si5 Ti2 C21 -143.2(3) . . . . ?
Si6 Si5 Ti2 C21 -32.3(3) . . . . ?
Si11 Si5 Ti2 C15 -101.2(4) . . . . ?
Si10 Si5 Ti2 C15 23.0(4) . . . . ?
Si6 Si5 Ti2 C15 134.0(4) . . . . ?
Si11 Si5 Ti2 C16 -59.8(6) . . . . ?
Si10 Si5 Ti2 C16 64.4(6) . . . . ?
Si6 Si5 Ti2 C16 175.3(6) . . . . ?
Si11 Si5 Ti2 C22 107.4(3) . . . . ?
Si10 Si5 Ti2 C22 -128.4(3) . . . . ?
Si6 Si5 Ti2 C22 -17.4(3) . . . . ?
Si11 Si5 Ti2 C19 44.8(3) . . . . ?
Si10 Si5 Ti2 C19 169.0(3) . . . . ?
Si6 Si5 Ti2 C19 -80.1(3) . . . . ?
Si11 Si5 Ti2 C13 -63.4(3) . . . . ?
Si10 Si5 Ti2 C13 60.8(3) . . . . ?
Si6 Si5 Ti2 C13 171.8(3) . . . . ?
Si11 Si5 Ti2 C20 59.3(3) . . . . ?
Si10 Si5 Ti2 C20 -176.5(3) . . . . ?
Si6 Si5 Ti2 C20 -65.6(3) . . . . ?
Si11 Si5 Ti2 Si8 178.85(14) . . . . ?
Si10 Si5 Ti2 Si8 -56.93(12) . . . . ?
Si6 Si5 Ti2 Si8 54.00(12) . . . . ?
Si12 Si8 Ti2 C18 -40.9(3) . . . . ?
Si7 Si8 Ti2 C18 81.1(3) . . . . ?
Si9 Si8 Ti2 C18 -168.3(3) . . . . ?
Si12 Si8 Ti2 C17 84.4(6) . . . . ?
Si7 Si8 Ti2 C17 -153.7(6) . . . . ?
Si9 Si8 Ti2 C17 -43.0(6) . . . . ?
Si12 Si8 Ti2 C14 91.5(4) . . . . ?
Si7 Si8 Ti2 C14 -146.6(4) . . . . ?
Si9 Si8 Ti2 C14 -35.9(4) . . . . ?
Si12 Si8 Ti2 C21 -92.2(3) . . . . ?
Si7 Si8 Ti2 C21 29.7(3) . . . . ?
Si9 Si8 Ti2 C21 140.4(3) . . . . ?
Si12 Si8 Ti2 C15 55.8(4) . . . . ?
Si7 Si8 Ti2 C15 177.7(4) . . . . ?
Si9 Si8 Ti2 C15 -71.6(4) . . . . ?
Si12 Si8 Ti2 C16 46.7(5) . . . . ?
Si7 Si8 Ti2 C16 168.6(4) . . . . ?
Si9 Si8 Ti2 C16 -80.7(4) . . . . ?
Si12 Si8 Ti2 C22 -58.7(4) . . . . ?
Si7 Si8 Ti2 C22 63.3(4) . . . . ?
Si9 Si8 Ti2 C22 174.0(4) . . . . ?
Si12 Si8 Ti2 C19 -67.2(4) . . . . ?
Si7 Si8 Ti2 C19 54.8(4) . . . . ?
Si9 Si8 Ti2 C19 165.5(4) . . . . ?
Si12 Si8 Ti2 C13 109.6(3) . . . . ?
Si7 Si8 Ti2 C13 -128.5(3) . . . . ?
Si9 Si8 Ti2 C13 -17.8(3) . . . . ?
Si12 Si8 Ti2 C20 -102.2(3) . . . . ?
Si7 Si8 Ti2 C20 19.7(3) . . . . ?
Si9 Si8 Ti2 C20 130.4(3) . . . . ?
Si12 Si8 Ti2 Si5 -177.46(13) . . . . ?
Si7 Si8 Ti2 Si5 -55.51(11) . . . . ?
Si9 Si8 Ti2 Si5 55.18(11) . . . . ?
C69 O13 C80 C79 -125(3) . . . . ?
K2 O13 C80 C79 -44.5(11) . . . . ?
O13 C80 C79 O18 164.9(19) . . . . ?
C78 O18 C79 C80 162(2) . . . . ?
K2 O18 C79 C80 -122(2) . . . . ?
C57 O7 C68 C67 152.4(17) . . . . ?
K1 O7 C68 C67 -65.9(13) . . . . ?
C57 O7 C68 K1 -141.7(17) . . . . ?
O7 K1 C68 C67 95.9(17) . . . . ?
O10 K1 C68 C67 21(3) . . . . ?
O11 K1 C68 C67 -20.9(11) . . . . ?
C55 K1 C68 C67 -115.6(10) . . . . ?
C54 K1 C68 C67 -139.5(10) . . . . ?
O8 K1 C68 C67 122.1(10) . . . . ?
O12 K1 C68 C67 -34.6(9) . . . . ?
C56 K1 C68 C67 -121.7(10) . . . . ?
C53 K1 C68 C67 -158.7(10) . . . . ?
C52 K1 C68 C67 -147.9(11) . . . . ?
O9 K1 C68 C67 117.7(10) . . . . ?
O10 K1 C68 O7 -75(2) . . . . ?
O11 K1 C68 O7 -116.8(13) . . . . ?
C55 K1 C68 O7 148.4(13) . . . . ?
C54 K1 C68 O7 124.5(13) . . . . ?
O8 K1 C68 O7 26.2(13) . . . . ?
O12 K1 C68 O7 -130.5(15) . . . . ?
C56 K1 C68 O7 142.4(13) . . . . ?
C53 K1 C68 O7 105.4(13) . . . . ?
C52 K1 C68 O7 116.1(13) . . . . ?
O9 K1 C68 O7 21.8(14) . . . . ?
C61 O9 C60 C59 -168.4(18) . . . . ?
K1 O9 C60 C59 157(2) . . . . ?
O7 C68 C67 O12 121(2) . . . . ?
K1 C68 C67 O12 79.4(18) . . . . ?
C66 O12 C67 C68 -165.5(17) . . . . ?
K1 O12 C67 C68 -91.1(19) . . . . ?
O9 C60 C59 O8 -153.4(17) . . . . ?
C58 O8 C59 C60 -138(2) . . . . ?
K1 O8 C59 C60 4.5(14) . . . . ?
